data_7016245
loop_
_publ_author_name
'McLellan, R.'
'Boag, N. M.'
'Dodds, K.'
'Ellis, D.'
'Macgregor, S. A.'
'McKay, D.'
'Masters, S. L.'
'Noble-Eddy, R'
'Platt, N. P.'
'Rankin, D. W. H.'
'Robertson, H. E.'
'Rosair, G. M.'
'Welch, A. J.'

_publ_section_title
;
 New chemistry of 1,2-closo-P(2)B(10)H(10) and
 1,2-closo-As(2)B(10)H(10); in silico and gas electron diffraction
 structures, and new metalladiphospha- and metalladiarsaboranes.
;
_journal_issue 27
_journal_name_full 'Dalton transactions (Cambridge, England : 2003)'
_journal_page_first 7181
_journal_page_last 7192
_journal_paper_doi 10.1039/c1dt10540j
_journal_volume 40
_journal_year 2011
_chemical_formula_moiety 'C9 H16 As2 B9 Co'
_chemical_formula_sum 'C9 H16 As2 B9 Co'
_chemical_formula_weight 430.28
_chemical_name_systematic
;

?

;
_space_group_IT_number 14
_symmetry_cell_setting monoclinic
_symmetry_space_group_name_Hall '-P 2yn'
_symmetry_space_group_name_H-M 'P 1 21/n 1'
_atom_sites_solution_hydrogens geom
_atom_sites_solution_primary direct
_atom_sites_solution_secondary difmap
_audit_creation_method SHELXL-97
_cell_angle_alpha 90.00
_cell_angle_beta 97.604(6)
_cell_angle_gamma 90.00
_cell_formula_units_Z 8
_cell_length_a 10.7147(17)
_cell_length_b 13.502(2)
_cell_length_c 20.952(4)
_cell_measurement_reflns_used 4832
_cell_measurement_temperature 100(2)
_cell_measurement_theta_max 24.61
_cell_measurement_theta_min 2.44
_cell_volume 3004.5(9)
_computing_cell_refinement 'Bruker SAINT'
_computing_data_collection 'Bruker APEX2'
_computing_data_reduction 'Bruker SAINT'
_computing_molecular_graphics 'Bruker SHELXTL'
_computing_publication_material 'Bruker SHELXTL'
_computing_structure_refinement 'SHELXL-97 (Sheldrick, 2008)'
_computing_structure_solution 'SHELXS-97 (Sheldrick, 2008)'
_diffrn_ambient_temperature 100(2)
_diffrn_measured_fraction_theta_full 1.000
_diffrn_measured_fraction_theta_max 0.996
_diffrn_measurement_device_type 'Bruker APEX-II CCD'
_diffrn_measurement_method '\f and \w scans'
_diffrn_radiation_monochromator graphite
_diffrn_radiation_source 'fine-focus sealed tube'
_diffrn_radiation_type MoK\a
_diffrn_radiation_wavelength 0.71073
_diffrn_reflns_av_R_equivalents 0.0972
_diffrn_reflns_av_sigmaI/netI 0.0659
_diffrn_reflns_limit_h_max 13
_diffrn_reflns_limit_h_min -13
_diffrn_reflns_limit_k_max 16
_diffrn_reflns_limit_k_min -16
_diffrn_reflns_limit_l_max 26
_diffrn_reflns_limit_l_min -26
_diffrn_reflns_number 50916
_diffrn_reflns_theta_full 25.00
_diffrn_reflns_theta_max 26.56
_diffrn_reflns_theta_min 1.80
_exptl_absorpt_coefficient_mu 5.492
_exptl_absorpt_correction_T_max 0.7341
_exptl_absorpt_correction_T_min 0.3524
_exptl_absorpt_correction_type multi-scan
_exptl_absorpt_process_details 'Bruker SADABS'
_exptl_crystal_colour red
_exptl_crystal_density_diffrn 1.903
_exptl_crystal_density_method 'not measured'
_exptl_crystal_description PLATE
_exptl_crystal_F_000 1664
_exptl_crystal_size_max 0.24
_exptl_crystal_size_mid 0.22
_exptl_crystal_size_min 0.06
_refine_diff_density_max 1.694
_refine_diff_density_min -0.859
_refine_diff_density_rms 0.164
_refine_ls_extinction_method none
_refine_ls_goodness_of_fit_ref 1.130
_refine_ls_hydrogen_treatment constr
_refine_ls_matrix_type full
_refine_ls_number_parameters 380
_refine_ls_number_reflns 6249
_refine_ls_number_restraints 12
_refine_ls_restrained_S_all 1.134
_refine_ls_R_factor_all 0.0861
_refine_ls_R_factor_gt 0.0480
_refine_ls_shift/su_max 0.001
_refine_ls_shift/su_mean 0.000
_refine_ls_structure_factor_coef Fsqd
_refine_ls_weighting_details 'calc w=1/[\s^2^(Fo^2^)+(0.0537P)^2^+0.0000P] where P=(Fo^2^+2Fc^2^)/3'
_refine_ls_weighting_scheme calc
_refine_ls_wR_factor_gt 0.1054
_refine_ls_wR_factor_ref 0.1226
_reflns_number_gt 4228
_reflns_number_total 6249
_reflns_threshold_expression >2sigma(I)
_cod_data_source_file c1dt10540j.txt
_cod_data_source_block x82730_0m
_cod_depositor_comments
;
The following automatic conversions were performed:

'_symmetry_cell_setting' value 'Monoclinic' changed to 'monoclinic'
according to /home/saulius/struct/CIF-dictionaries/cif_core.dic
dictionary named 'cif_core.dic' version 2.4.1 from 2010-06-29.

Automatic conversion script
Id: cif_fix_values 1715 2011-07-08 13:25:40Z adriana 
;
_cod_original_cell_volume 3004.3(9)
_cod_original_sg_symbol_H-M P2(1)/n
_cod_database_code 7016245

loop_
_symmetry_equiv_pos_as_xyz
'x, y, z'
'-x+1/2, y+1/2, -z+1/2'
'-x, -y, -z'
'x-1/2, -y-1/2, z-1/2'

loop_
_atom_site_label
_atom_site_type_symbol
_atom_site_fract_x
_atom_site_fract_y
_atom_site_fract_z
_atom_site_U_iso_or_equiv
_atom_site_adp_type
_atom_site_occupancy
_atom_site_symmetry_multiplicity
_atom_site_calc_flag
_atom_site_refinement_flags
_atom_site_disorder_assembly
_atom_site_disorder_group
Co3A Co 0.27870(7) 0.98283(6) 0.28278(4) 0.0160(2) Uani 1 1 d . . .
As1A As 0.27659(6) 0.88400(5) 0.18795(3) 0.01934(17) Uani 1 1 d . . .
As2A As 0.29073(6) 1.07064(5) 0.18440(3) 0.02077(17) Uani 1 1 d . . .
B4A B 0.1324(6) 0.8762(5) 0.2506(3) 0.0202(16) Uani 1 1 d . . .
H4A H 0.1345 0.8070 0.2802 0.024 Uiso 1 1 calc R . .
B5A B 0.0784(6) 0.8768(5) 0.1623(3) 0.0210(16) Uani 1 1 d . . .
H5A H 0.0501 0.8073 0.1350 0.025 Uiso 1 1 calc R . .
B6A B 0.1481(7) 0.9814(5) 0.1225(4) 0.0236(17) Uani 1 1 d . . .
H6A H 0.1633 0.9786 0.0706 0.028 Uiso 1 1 calc R . .
B7A B 0.1525(6) 1.1030(5) 0.2484(3) 0.0176(15) Uani 1 1 d . . .
H7A H 0.1670 1.1743 0.2756 0.021 Uiso 1 1 calc R . .
B8A B 0.0835(7) 0.9938(5) 0.2810(4) 0.0243(17) Uani 1 1 d . . .
H8A H 0.0568 0.9985 0.3308 0.029 Uiso 1 1 calc R . .
B9A B -0.0127(7) 0.9272(5) 0.2189(4) 0.0245(17) Uani 1 1 d . . .
H9A H -0.1006 0.8884 0.2287 0.029 Uiso 1 1 calc R . .
B10A B -0.0044(7) 0.9890(5) 0.1443(4) 0.0246(17) Uani 1 1 d . . .
H10A H -0.0868 0.9905 0.1053 0.030 Uiso 1 1 calc R . .
B11A B 0.0946(7) 1.0935(6) 0.1584(4) 0.0279(18) Uani 1 1 d . . .
H11A H 0.0755 1.1617 0.1282 0.033 Uiso 1 1 calc R . .
B12A B -0.0022(7) 1.0600(5) 0.2165(4) 0.0262(17) Uani 1 1 d . . .
H12A H -0.0836 1.1084 0.2245 0.031 Uiso 1 1 calc R . .
C30A C 0.4622(6) 0.9293(5) 0.3222(3) 0.0248(15) Uani 1 1 d . . .
C31A C 0.3623(6) 0.8940(5) 0.3557(3) 0.0248(15) Uani 1 1 d . . .
H31A H 0.3414 0.8229 0.3625 0.030 Uiso 1 1 calc R . .
C32A C 0.3036(6) 0.9763(5) 0.3807(3) 0.0284(16) Uani 1 1 d . . .
H32A H 0.2351 0.9735 0.4088 0.034 Uiso 1 1 calc R . .
C33A C 0.3591(6) 1.0632(5) 0.3599(3) 0.0272(15) Uani 1 1 d . . .
H33A H 0.3360 1.1325 0.3705 0.033 Uiso 1 1 calc R . .
C34A C 0.4608(6) 1.0353(5) 0.3252(3) 0.0235(15) Uani 1 1 d . . .
C35A C 0.5499(7) 1.0911(6) 0.2956(3) 0.043(2) Uani 1 1 d . . .
H35A H 0.5495 1.1615 0.2962 0.051 Uiso 1 1 calc R . .
C36A C 0.6354(7) 1.0402(8) 0.2665(4) 0.055(3) Uani 1 1 d . . .
H36A H 0.6990 1.0760 0.2488 0.066 Uiso 1 1 calc R . .
C37A C 0.6335(7) 0.9363(8) 0.2615(3) 0.058(3) Uani 1 1 d . . .
H37A H 0.6936 0.9047 0.2388 0.070 Uiso 1 1 calc R . .
C38A C 0.5491(6) 0.8791(6) 0.2879(3) 0.0364(19) Uani 1 1 d . . .
H38A H 0.5482 0.8091 0.2835 0.044 Uiso 1 1 calc R . .
Co3B Co 0.43396(7) 0.74599(6) 0.95538(4) 0.0163(2) Uani 1 1 d . . .
As1B As 0.43671(6) 0.66471(5) 1.05698(3) 0.0196(2) Uani 0.9417(19) 1 d P A 1
B1B B 0.43671(6) 0.66471(5) 1.05698(3) 0.0196(2) Uani 0.0583(19) 1 d P A 2
H1B H 0.3587 0.6178 1.0712 0.024 Uiso 0.0583(19) 1 calc PR A 2
As2B As 0.43710(6) 0.85092(5) 1.04748(3) 0.02230(18) Uani 1 1 d . A .
B4B B 0.5710(6) 0.6339(5) 0.9916(3) 0.0165(15) Uani 1 1 d . A .
H4B H 0.5598 0.5604 0.9668 0.020 Uiso 1 1 calc R B 1
B5B B 0.6331(6) 0.6496(5) 1.0805(3) 0.0209(16) Uani 1 1 d . . .
H5B H 0.6581 0.5842 1.1125 0.025 Uiso 1 1 calc R A 1
B6B B 0.5753(7) 0.7623(5) 1.1143(4) 0.0228(16) Uani 1 1 d . A .
H6B H 0.5633 0.7683 1.1665 0.027 Uiso 1 1 calc R C 1
As7B As 0.5729(5) 0.8723(4) 0.9753(2) 0.0322(16) Uani 0.0583(19) 1 d PU A 2
B7B B 0.5729(5) 0.8723(4) 0.9753(2) 0.0322(16) Uani 0.9417(19) 1 d PU A 1
H7B H 0.5651 0.9394 0.9437 0.039 Uiso 0.9417(19) 1 calc PR A 1
B8B B 0.6293(6) 0.7422(5) 0.9530(3) 0.0195(15) Uani 1 1 d . A .
H8B H 0.6527 0.7343 0.9027 0.023 Uiso 1 1 calc R D 1
B9B B 0.7230(7) 0.6829(5) 1.0188(4) 0.0234(17) Uani 1 1 d . A .
H9B H 0.8062 0.6369 1.0102 0.028 Uiso 1 1 calc R . .
B10B B 0.7269(7) 0.7577(5) 1.0896(4) 0.0263(17) Uani 1 1 d . A .
H10B H 0.8118 0.7611 1.1269 0.032 Uiso 1 1 calc R . .
B11B B 0.6353(7) 0.8651(6) 1.0699(4) 0.0316(19) Uani 1 1 d . . .
H11B H 0.6613 0.9362 1.0960 0.038 Uiso 1 1 calc R A 1
B12B B 0.7254(7) 0.8142(5) 1.0130(4) 0.0244(17) Uani 1 1 d . A .
H12B H 0.8113 0.8540 1.0014 0.029 Uiso 1 1 calc R E 1
C30B C 0.2668(5) 0.6688(4) 0.9148(3) 0.0201(14) Uani 1 1 d . A .
C31B C 0.3665(6) 0.6644(5) 0.8758(3) 0.0255(15) Uani 1 1 d . A .
H31B H 0.4053 0.6027 0.8609 0.031 Uiso 1 1 calc R . .
C32B C 0.3934(6) 0.7614(5) 0.8579(3) 0.0298(16) Uani 1 1 d . A .
H32B H 0.4546 0.7805 0.8279 0.036 Uiso 1 1 calc R . .
C33B C 0.3184(6) 0.8275(5) 0.8887(3) 0.0277(15) Uani 1 1 d . A .
H33B H 0.3185 0.9013 0.8846 0.033 Uiso 1 1 calc R . .
C34B C 0.2377(5) 0.7711(4) 0.9235(3) 0.0202(14) Uani 1 1 d . A .
C35B C 0.1439(6) 0.7966(5) 0.9635(3) 0.0257(15) Uani 1 1 d . . .
H35B H 0.1257 0.8640 0.9714 0.031 Uiso 1 1 calc R A .
C36B C 0.0818(6) 0.7233(5) 0.9898(3) 0.0302(16) Uani 1 1 d . A .
H36B H 0.0187 0.7399 1.0159 0.036 Uiso 1 1 calc R . .
C37B C 0.1082(6) 0.6236(5) 0.9796(3) 0.0288(16) Uani 1 1 d . . .
H37B H 0.0608 0.5745 0.9983 0.035 Uiso 1 1 calc R A .
C38B C 0.1983(6) 0.5940(5) 0.9444(3) 0.0259(15) Uani 1 1 d . A .
H38B H 0.2159 0.5257 0.9393 0.031 Uiso 1 1 calc R . .

loop_
_atom_site_aniso_label
_atom_site_aniso_U_11
_atom_site_aniso_U_22
_atom_site_aniso_U_33
_atom_site_aniso_U_23
_atom_site_aniso_U_13
_atom_site_aniso_U_12
Co3A 0.0147(4) 0.0169(4) 0.0173(4) 0.0000(3) 0.0059(3) -0.0009(3)
As1A 0.0193(3) 0.0215(4) 0.0182(3) 0.0001(3) 0.0060(3) 0.0043(3)
As2A 0.0156(3) 0.0227(4) 0.0236(4) 0.0074(3) 0.0010(3) -0.0047(3)
B4A 0.021(4) 0.021(4) 0.019(4) -0.001(3) 0.006(3) -0.008(3)
B5A 0.017(4) 0.025(4) 0.021(4) -0.008(3) 0.001(3) -0.003(3)
B6A 0.024(4) 0.025(4) 0.021(4) 0.004(3) 0.000(3) -0.005(3)
B7A 0.009(3) 0.020(4) 0.024(4) 0.005(3) 0.005(3) 0.003(3)
B8A 0.021(4) 0.023(4) 0.031(4) -0.015(3) 0.013(3) -0.002(3)
B9A 0.018(4) 0.028(4) 0.029(4) -0.005(3) 0.008(3) -0.005(3)
B10A 0.016(4) 0.018(4) 0.039(5) -0.002(3) -0.001(3) -0.003(3)
B11A 0.016(4) 0.023(4) 0.042(5) 0.000(4) -0.007(3) 0.003(3)
B12A 0.020(4) 0.022(4) 0.036(5) -0.007(4) 0.002(3) 0.001(3)
C30A 0.015(3) 0.035(4) 0.023(3) -0.002(3) 0.000(3) 0.000(3)
C31A 0.024(3) 0.023(4) 0.027(4) 0.005(3) 0.004(3) -0.005(3)
C32A 0.031(4) 0.038(4) 0.019(3) 0.004(3) 0.010(3) 0.006(3)
C33A 0.037(4) 0.027(4) 0.016(3) -0.008(3) -0.001(3) 0.004(3)
C34A 0.024(4) 0.030(4) 0.016(3) -0.002(3) -0.001(3) -0.008(3)
C35A 0.034(4) 0.067(6) 0.024(4) 0.017(4) -0.009(3) -0.028(4)
C36A 0.016(4) 0.118(8) 0.031(5) 0.024(5) -0.001(3) -0.024(5)
C37A 0.010(4) 0.141(9) 0.024(4) -0.003(5) 0.001(3) 0.018(5)
C38A 0.019(4) 0.067(5) 0.022(4) -0.011(4) -0.004(3) 0.017(4)
Co3B 0.0155(4) 0.0163(4) 0.0179(4) 0.0011(3) 0.0055(3) -0.0001(3)
As1B 0.0159(4) 0.0236(4) 0.0201(4) 0.0019(3) 0.0050(3) -0.0019(3)
B1B 0.0159(4) 0.0236(4) 0.0201(4) 0.0019(3) 0.0050(3) -0.0019(3)
As2B 0.0197(4) 0.0218(4) 0.0260(4) -0.0052(3) 0.0053(3) 0.0039(3)
B4B 0.011(3) 0.025(4) 0.015(3) 0.005(3) 0.007(3) 0.002(3)
B5B 0.011(3) 0.025(4) 0.025(4) 0.004(3) -0.004(3) 0.004(3)
B6B 0.019(4) 0.026(4) 0.022(4) -0.005(3) 0.000(3) 0.005(3)
As7B 0.0267(19) 0.037(2) 0.0345(19) -0.0058(12) 0.0085(12) 0.0007(12)
B7B 0.0267(19) 0.037(2) 0.0345(19) -0.0058(12) 0.0085(12) 0.0007(12)
B8B 0.016(3) 0.020(4) 0.024(4) 0.000(3) 0.007(3) -0.001(3)
B9B 0.018(4) 0.020(4) 0.035(4) 0.007(3) 0.010(3) 0.003(3)
B10B 0.018(4) 0.025(4) 0.034(5) -0.002(3) -0.003(3) -0.002(3)
B11B 0.016(4) 0.019(4) 0.059(6) -0.002(4) 0.000(4) -0.003(3)
B12B 0.016(4) 0.015(4) 0.043(5) -0.004(3) 0.004(3) -0.004(3)
C30B 0.019(3) 0.018(3) 0.021(3) -0.004(3) -0.003(3) 0.000(3)
C31B 0.024(4) 0.032(4) 0.020(3) -0.010(3) 0.003(3) 0.002(3)
C32B 0.023(4) 0.045(5) 0.021(4) 0.001(3) 0.005(3) -0.007(3)
C33B 0.032(4) 0.023(4) 0.026(4) 0.010(3) -0.003(3) 0.000(3)
C34B 0.017(3) 0.021(4) 0.021(3) -0.001(3) -0.004(3) -0.001(3)
C35B 0.023(4) 0.028(4) 0.023(3) -0.003(3) -0.008(3) 0.008(3)
C36B 0.011(3) 0.056(5) 0.023(4) 0.001(3) -0.002(3) 0.001(3)
C37B 0.022(4) 0.036(4) 0.028(4) 0.007(3) -0.001(3) -0.013(3)
C38B 0.025(4) 0.017(3) 0.033(4) 0.000(3) -0.006(3) -0.004(3)

loop_
_atom_type_symbol
_atom_type_description
_atom_type_scat_dispersion_real
_atom_type_scat_dispersion_imag
_atom_type_scat_source
C C 0.0033 0.0016 'International Tables Vol C Tables 4.2.6.8 and 6.1.1.4'
H H 0.0000 0.0000 'International Tables Vol C Tables 4.2.6.8 and 6.1.1.4'
B B 0.0013 0.0007 'International Tables Vol C Tables 4.2.6.8 and 6.1.1.4'
Co Co 0.3494 0.9721 'International Tables Vol C Tables 4.2.6.8 and 6.1.1.4'
As As 0.0499 2.0058 'International Tables Vol C Tables 4.2.6.8 and 6.1.1.4'

loop_
_geom_angle_atom_site_label_1
_geom_angle_atom_site_label_2
_geom_angle_atom_site_label_3
_geom_angle
_geom_angle_site_symmetry_1
_geom_angle_site_symmetry_3
_geom_angle_publ_flag
C32A Co3A C33A 40.5(2) . . ?
C32A Co3A C31A 40.4(2) . . ?
C33A Co3A C31A 67.9(3) . . ?
C32A Co3A B8A 91.1(3) . . ?
C33A Co3A B8A 107.0(3) . . ?
C31A Co3A B8A 113.0(3) . . ?
C32A Co3A C34A 66.9(2) . . ?
C33A Co3A C34A 40.0(2) . . ?
C31A Co3A C34A 66.6(2) . . ?
B8A Co3A C34A 146.4(3) . . ?
C32A Co3A C30A 66.9(2) . . ?
C33A Co3A C30A 66.8(3) . . ?
C31A Co3A C30A 39.8(2) . . ?
B8A Co3A C30A 152.9(3) . . ?
C34A Co3A C30A 38.9(2) . . ?
C32A Co3A B4A 106.1(3) . . ?
C33A Co3A B4A 144.2(3) . . ?
C31A Co3A B4A 94.0(3) . . ?
B8A Co3A B4A 50.3(3) . . ?
C34A Co3A B4A 157.6(3) . . ?
C30A Co3A B4A 118.8(3) . . ?
C32A Co3A B7A 111.1(3) . . ?
C33A Co3A B7A 92.6(3) . . ?
C31A Co3A B7A 151.0(3) . . ?
B8A Co3A B7A 50.5(3) . . ?
C34A Co3A B7A 112.4(3) . . ?
C30A Co3A B7A 151.0(3) . . ?
B4A Co3A B7A 90.0(3) . . ?
C32A Co3A As1A 143.03(18) . . ?
C33A Co3A As1A 155.73(19) . . ?
C31A Co3A As1A 104.33(18) . . ?
B8A Co3A As1A 97.2(2) . . ?
C34A Co3A As1A 115.80(17) . . ?
C30A Co3A As1A 92.25(17) . . ?
B4A Co3A As1A 56.24(17) . . ?
B7A Co3A As1A 101.77(19) . . ?
C32A Co3A As2A 150.88(19) . . ?
C33A Co3A As2A 110.69(19) . . ?
C31A Co3A As2A 149.50(17) . . ?
B8A Co3A As2A 96.7(2) . . ?
C34A Co3A As2A 92.50(16) . . ?
C30A Co3A As2A 110.24(17) . . ?
B4A Co3A As2A 100.36(19) . . ?
B7A Co3A As2A 56.45(17) . . ?
As1A Co3A As2A 63.70(3) . . ?
B5A As1A B4A 51.6(3) . . ?
B5A As1A B6A 50.1(3) . . ?
B4A As1A B6A 88.3(3) . . ?
B5A As1A Co3A 97.75(19) . . ?
B4A As1A Co3A 56.68(18) . . ?
B6A As1A Co3A 96.83(19) . . ?
B5A As1A As2A 95.75(19) . . ?
B4A As1A As2A 96.72(19) . . ?
B6A As1A As2A 55.26(18) . . ?
Co3A As1A As2A 58.24(3) . . ?
B11A As2A B7A 52.8(3) . . ?
B11A As2A B6A 49.4(3) . . ?
B7A As2A B6A 89.8(3) . . ?
B11A As2A Co3A 97.4(2) . . ?
B7A As2A Co3A 56.58(17) . . ?
B6A As2A Co3A 97.06(19) . . ?
B11A As2A As1A 95.3(2) . . ?
B7A As2A As1A 97.70(18) . . ?
B6A As2A As1A 55.77(18) . . ?
Co3A As2A As1A 58.05(3) . . ?
B9A B4A B8A 60.3(4) . . ?
B9A B4A B5A 58.5(4) . . ?
B8A B4A B5A 106.2(5) . . ?
B9A B4A As1A 114.9(4) . . ?
B8A B4A As1A 115.7(4) . . ?
B5A B4A As1A 63.2(3) . . ?
B9A B4A Co3A 115.2(4) . . ?
B8A B4A Co3A 62.6(3) . . ?
B5A B4A Co3A 115.0(4) . . ?
As1A B4A Co3A 67.08(19) . . ?
B9A B4A H4A 119.4 . . ?
B8A B4A H4A 121.4 . . ?
B5A B4A H4A 122.3 . . ?
As1A B4A H4A 114.4 . . ?
Co3A B4A H4A 114.8 . . ?
B9A B5A B10A 60.5(4) . . ?
B9A B5A B6A 107.5(5) . . ?
B10A B5A B6A 58.0(4) . . ?
B9A B5A B4A 57.5(4) . . ?
B10A B5A B4A 107.3(5) . . ?
B6A B5A B4A 111.2(5) . . ?
B9A B5A As1A 115.8(4) . . ?
B10A B5A As1A 118.1(4) . . ?
B6A B5A As1A 68.2(3) . . ?
B4A B5A As1A 65.2(3) . . ?
B9A B5A H5A 121.9 . . ?
B10A B5A H5A 120.9 . . ?
B6A B5A H5A 120.5 . . ?
B4A B5A H5A 122.1 . . ?
As1A B5A H5A 111.2 . . ?
B10A B6A B11A 59.2(4) . . ?
B10A B6A B5A 58.8(4) . . ?
B11A B6A B5A 106.3(5) . . ?
B10A B6A As2A 114.0(4) . . ?
B11A B6A As2A 62.4(3) . . ?
B5A B6A As2A 116.0(4) . . ?
B10A B6A As1A 113.1(4) . . ?
B11A B6A As1A 116.0(4) . . ?
B5A B6A As1A 61.7(3) . . ?
As2A B6A As1A 69.0(2) . . ?
B10A B6A H6A 120.9 . . ?
B11A B6A H6A 121.6 . . ?
B5A B6A H6A 122.1 . . ?
As2A B6A H6A 114.1 . . ?
As1A B6A H6A 114.7 . . ?
B12A B7A B8A 58.6(4) . . ?
B12A B7A B11A 56.6(4) . . ?
B8A B7A B11A 102.8(5) . . ?
B12A B7A As2A 112.1(4) . . ?
B8A B7A As2A 114.4(4) . . ?
B11A B7A As2A 62.3(3) . . ?
B12A B7A Co3A 112.6(4) . . ?
B8A B7A Co3A 62.4(3) . . ?
B11A B7A Co3A 112.6(4) . . ?
As2A B7A Co3A 66.97(18) . . ?
B12A B7A H7A 121.7 . . ?
B8A B7A H7A 122.7 . . ?
B11A B7A H7A 124.4 . . ?
As2A B7A H7A 115.3 . . ?
Co3A B7A H7A 115.8 . . ?
B12A B8A B9A 60.6(4) . . ?
B12A B8A B4A 108.6(5) . . ?
B9A B8A B4A 58.1(4) . . ?
B12A B8A B7A 60.0(4) . . ?
B9A B8A B7A 110.9(5) . . ?
B4A B8A B7A 115.2(5) . . ?
B12A B8A Co3A 117.7(5) . . ?
B9A B8A Co3A 117.1(4) . . ?
B4A B8A Co3A 67.0(3) . . ?
B7A B8A Co3A 67.0(3) . . ?
B12A B8A H8A 120.8 . . ?
B9A B8A H8A 120.8 . . ?
B4A B8A H8A 119.9 . . ?
B7A B8A H8A 118.0 . . ?
Co3A B8A H8A 111.4 . . ?
B4A B9A B5A 63.9(4) . . ?
B4A B9A B10A 111.8(5) . . ?
B5A B9A B10A 59.8(4) . . ?
B4A B9A B8A 61.6(4) . . ?
B5A B9A B8A 111.3(5) . . ?
B10A B9A B8A 108.1(5) . . ?
B4A B9A B12A 110.3(5) . . ?
B5A B9A B12A 108.8(5) . . ?
B10A B9A B12A 59.9(4) . . ?
B8A B9A B12A 59.2(4) . . ?
B4A B9A H9A 118.1 . . ?
B5A B9A H9A 119.7 . . ?
B10A B9A H9A 121.4 . . ?
B8A B9A H9A 121.2 . . ?
B12A B9A H9A 122.0 . . ?
B6A B10A B11A 62.1(4) . . ?
B6A B10A B5A 63.2(4) . . ?
B11A B10A B5A 112.0(5) . . ?
B6A B10A B9A 110.9(5) . . ?
B11A B10A B9A 109.0(5) . . ?
B5A B10A B9A 59.7(4) . . ?
B6A B10A B12A 110.0(5) . . ?
B11A B10A B12A 59.3(4) . . ?
B5A B10A B12A 109.1(5) . . ?
B9A B10A B12A 60.4(4) . . ?
B6A B10A H10A 118.8 . . ?
B11A B10A H10A 120.4 . . ?
B5A B10A H10A 119.7 . . ?
B9A B10A H10A 121.4 . . ?
B12A B10A H10A 121.8 . . ?
B12A B11A B10A 61.0(4) . . ?
B12A B11A B6A 108.6(5) . . ?
B10A B11A B6A 58.7(4) . . ?
B12A B11A B7A 58.5(4) . . ?
B10A B11A B7A 109.1(5) . . ?
B6A B11A B7A 112.7(5) . . ?
B12A B11A As2A 116.0(5) . . ?
B10A B11A As2A 118.6(4) . . ?
B6A B11A As2A 68.2(3) . . ?
B7A B11A As2A 64.9(3) . . ?
B12A B11A H11A 121.4 . . ?
B10A B11A H11A 120.0 . . ?
B6A B11A H11A 119.6 . . ?
B7A B11A H11A 121.0 . . ?
As2A B11A H11A 111.5 . . ?
B11A B12A B8A 111.4(5) . . ?
B11A B12A B10A 59.7(4) . . ?
B8A B12A B10A 108.8(5) . . ?
B11A B12A B9A 108.7(5) . . ?
B8A B12A B9A 60.2(4) . . ?
B10A B12A B9A 59.7(4) . . ?
B11A B12A B7A 64.9(4) . . ?
B8A B12A B7A 61.4(4) . . ?
B10A B12A B7A 113.3(5) . . ?
B9A B12A B7A 111.7(5) . . ?
B11A B12A H12A 119.8 . . ?
B8A B12A H12A 121.0 . . ?
B10A B12A H12A 121.0 . . ?
B9A B12A H12A 121.6 . . ?
B7A B12A H12A 117.0 . . ?
C38A C30A C34A 120.6(6) . . ?
C38A C30A C31A 132.0(7) . . ?
C34A C30A C31A 107.3(5) . . ?
C38A C30A Co3A 126.2(4) . . ?
C34A C30A Co3A 70.6(3) . . ?
C31A C30A Co3A 66.3(3) . . ?
C32A C31A C30A 108.5(5) . . ?
C32A C31A Co3A 69.2(4) . . ?
C30A C31A Co3A 73.9(4) . . ?
C32A C31A H31A 125.7 . . ?
C30A C31A H31A 125.7 . . ?
Co3A C31A H31A 125.7 . . ?
C33A C32A C31A 108.3(5) . . ?
C33A C32A Co3A 69.9(3) . . ?
C31A C32A Co3A 70.4(4) . . ?
C33A C32A H32A 125.9 . . ?
C31A C32A H32A 125.9 . . ?
Co3A C32A H32A 125.9 . . ?
C32A C33A C34A 108.5(6) . . ?
C32A C33A Co3A 69.6(4) . . ?
C34A C33A Co3A 74.3(3) . . ?
C32A C33A H33A 125.7 . . ?
C34A C33A H33A 125.7 . . ?
Co3A C33A H33A 125.7 . . ?
C35A C34A C30A 119.9(6) . . ?
C35A C34A C33A 132.8(7) . . ?
C30A C34A C33A 107.3(5) . . ?
C35A C34A Co3A 128.2(4) . . ?
C30A C34A Co3A 70.6(3) . . ?
C33A C34A Co3A 65.7(3) . . ?
C36A C35A C34A 117.5(8) . . ?
C36A C35A H35A 121.3 . . ?
C34A C35A H35A 121.3 . . ?
C35A C36A C37A 122.5(7) . . ?
C35A C36A H36A 118.8 . . ?
C37A C36A H36A 118.8 . . ?
C38A C37A C36A 122.6(7) . . ?
C38A C37A H37A 118.7 . . ?
C36A C37A H37A 118.7 . . ?
C37A C38A C30A 116.8(8) . . ?
C37A C38A H38A 121.6 . . ?
C30A C38A H38A 121.6 . . ?
C32B Co3B C31B 40.1(2) . . ?
C32B Co3B C33B 40.3(2) . . ?
C31B Co3B C33B 67.6(3) . . ?
C32B Co3B B8B 93.4(3) . . ?
C31B Co3B B8B 102.3(3) . . ?
C33B Co3B B8B 120.5(3) . . ?
C32B Co3B C34B 66.6(2) . . ?
C31B Co3B C34B 66.8(2) . . ?
C33B Co3B C34B 39.5(2) . . ?
B8B Co3B C34B 159.1(3) . . ?
C32B Co3B C30B 66.3(2) . . ?
C31B Co3B C30B 39.7(2) . . ?
C33B Co3B C30B 66.2(2) . . ?
B8B Co3B C30B 139.4(2) . . ?
C34B Co3B C30B 39.0(2) . . ?
C32B Co3B B4B 117.7(3) . . ?
C31B Co3B B4B 93.4(3) . . ?
C33B Co3B B4B 157.9(3) . . ?
B8B Co3B B4B 50.4(2) . . ?
C34B Co3B B4B 143.8(2) . . ?
C30B Co3B B4B 106.9(2) . . ?
C32B Co3B As7B 99.0(2) . . ?
C31B Co3B As7B 135.0(2) . . ?
C33B Co3B As7B 92.5(2) . . ?
B8B Co3B As7B 52.4(2) . . ?
C34B Co3B As7B 122.1(2) . . ?
C30B Co3B As7B 158.6(2) . . ?
B4B Co3B As7B 93.6(2) . . ?
C32B Co3B As2B 136.51(19) . . ?
C31B Co3B As2B 160.28(18) . . ?
C33B Co3B As2B 100.00(19) . . ?
B8B Co3B As2B 97.25(19) . . ?
C34B Co3B As2B 93.79(16) . . ?
C30B Co3B As2B 121.94(16) . . ?
B4B Co3B As2B 101.18(19) . . ?
As7B Co3B As2B 57.74(12) . . ?
C32B Co3B As1B 155.92(19) . . ?
C31B Co3B As1B 116.06(19) . . ?
C33B Co3B As1B 141.70(18) . . ?
B8B Co3B As1B 96.61(19) . . ?
C34B Co3B As1B 104.21(16) . . ?
C30B Co3B As1B 92.36(16) . . ?
B4B Co3B As1B 56.06(16) . . ?
As7B Co3B As1B 104.51(14) . . ?
As2B Co3B As1B 63.66(3) . . ?
B5B As1B B4B 53.1(3) . . ?
B5B As1B B6B 49.7(3) . . ?
B4B As1B B6B 90.2(3) . . ?
B5B As1B Co3B 98.4(2) . . ?
B4B As1B Co3B 56.87(18) . . ?
B6B As1B Co3B 97.95(19) . . ?
B5B As1B As2B 95.9(2) . . ?
B4B As1B As2B 97.70(19) . . ?
B6B As1B As2B 56.11(18) . . ?
Co3B As1B As2B 58.15(3) . . ?
B11B As2B B6B 49.6(3) . . ?
B11B As2B As7B 54.6(3) . . ?
B6B As2B As7B 93.2(2) . . ?
B11B As2B Co3B 98.0(2) . . ?
B6B As2B Co3B 97.20(18) . . ?
As7B As2B Co3B 58.34(13) . . ?
B11B As2B As1B 94.9(2) . . ?
B6B As2B As1B 55.05(18) . . ?
As7B As2B As1B 100.87(13) . . ?
Co3B As2B As1B 58.19(3) . . ?
B9B B4B B8B 59.4(4) . . ?
B9B B4B B5B 57.3(4) . . ?
B8B B4B B5B 104.4(5) . . ?
B9B B4B As1B 112.7(4) . . ?
B8B B4B As1B 115.2(4) . . ?
B5B B4B As1B 62.2(3) . . ?
B9B B4B Co3B 113.6(4) . . ?
B8B B4B Co3B 62.7(3) . . ?
B5B B4B Co3B 113.3(4) . . ?
As1B B4B Co3B 67.07(19) . . ?
B9B B4B H4B 121.0 . . ?
B8B B4B H4B 121.8 . . ?
B5B B4B H4B 123.7 . . ?
As1B B4B H4B 115.2 . . ?
Co3B B4B H4B 115.4 . . ?
B10B B5B B9B 60.8(4) . . ?
B10B B5B B6B 59.1(4) . . ?
B9B B5B B6B 108.6(5) . . ?
B10B B5B B4B 108.5(5) . . ?
B9B B5B B4B 57.8(4) . . ?
B6B B5B B4B 112.4(5) . . ?
B10B B5B As1B 118.8(4) . . ?
B9B B5B As1B 115.4(4) . . ?
B6B B5B As1B 68.3(3) . . ?
B4B B5B As1B 64.8(3) . . ?
B10B B5B H5B 119.9 . . ?
B9B B5B H5B 121.9 . . ?
B6B B5B H5B 119.4 . . ?
B4B B5B H5B 121.5 . . ?
As1B B5B H5B 111.6 . . ?
B10B B6B B5B 58.9(4) . . ?
B10B B6B B11B 58.8(4) . . ?
B5B B6B B11B 105.9(5) . . ?
B10B B6B As1B 113.3(4) . . ?
B5B B6B As1B 62.0(3) . . ?
B11B B6B As1B 115.4(4) . . ?
B10B B6B As2B 113.0(4) . . ?
B5B B6B As2B 115.6(4) . . ?
B11B B6B As2B 61.7(3) . . ?
As1B B6B As2B 68.8(2) . . ?
B10B B6B H6B 121.1 . . ?
B5B B6B H6B 122.0 . . ?
B11B B6B H6B 122.2 . . ?
As1B B6B H6B 114.6 . . ?
As2B B6B H6B 114.8 . . ?
B12B As7B B8B 56.2(3) . . ?
B12B As7B B11B 53.9(3) . . ?
B8B As7B B11B 97.0(4) . . ?
B12B As7B As2B 105.5(3) . . ?
B8B As7B As2B 107.3(3) . . ?
B11B As7B As2B 59.4(2) . . ?
B12B As7B Co3B 106.0(3) . . ?
B8B As7B Co3B 59.4(2) . . ?
B11B As7B Co3B 105.7(3) . . ?
As2B As7B Co3B 63.91(13) . . ?
B9B B8B B12B 59.4(4) . . ?
B9B B8B B4B 59.2(4) . . ?
B12B B8B B4B 108.7(5) . . ?
B9B B8B As7B 112.4(5) . . ?
B12B B8B As7B 60.6(3) . . ?
B4B B8B As7B 119.0(4) . . ?
B9B B8B Co3B 116.9(4) . . ?
B12B B8B Co3B 116.7(4) . . ?
B4B B8B Co3B 66.9(3) . . ?
As7B B8B Co3B 68.1(3) . . ?
B9B B8B H8B 120.8 . . ?
B12B B8B H8B 122.0 . . ?
B4B B8B H8B 118.3 . . ?
As7B B8B H8B 115.5 . . ?
Co3B B8B H8B 111.8 . . ?
B5B B9B B12B 108.5(5) . . ?
B5B B9B B4B 64.9(4) . . ?
B12B B9B B4B 111.7(5) . . ?
B5B B9B B8B 111.9(5) . . ?
B12B B9B B8B 60.8(4) . . ?
B4B B9B B8B 61.5(4) . . ?
B5B B9B B10B 59.5(4) . . ?
B12B B9B B10B 59.6(4) . . ?
B4B B9B B10B 113.2(5) . . ?
B8B B9B B10B 109.7(5) . . ?
B5B B9B H9B 119.8 . . ?
B12B B9B H9B 121.6 . . ?
B4B B9B H9B 117.1 . . ?
B8B B9B H9B 120.2 . . ?
B10B B9B H9B 120.9 . . ?
B5B B10B B11B 111.2(5) . . ?
B5B B10B B6B 62.0(4) . . ?
B11B B10B B6B 62.4(4) . . ?
B5B B10B B12B 108.7(5) . . ?
B11B B10B B12B 60.0(4) . . ?
B6B B10B B12B 110.6(5) . . ?
B5B B10B B9B 59.7(4) . . ?
B11B B10B B9B 108.6(5) . . ?
B6B B10B B9B 110.0(5) . . ?
B12B B10B B9B 59.8(4) . . ?
B5B B10B H10B 120.5 . . ?
B11B B10B H10B 120.2 . . ?
B6B B10B H10B 119.1 . . ?
B12B B10B H10B 121.5 . . ?
B9B B10B H10B 121.9 . . ?
B10B B11B B12B 60.1(4) . . ?
B10B B11B B6B 58.8(4) . . ?
B12B B11B B6B 107.8(5) . . ?
B10B B11B As7B 111.7(5) . . ?
B12B B11B As7B 59.6(4) . . ?
B6B B11B As7B 116.3(5) . . ?
B10B B11B As2B 119.0(4) . . ?
B12B B11B As2B 115.8(5) . . ?
B6B B11B As2B 68.7(3) . . ?
As7B B11B As2B 66.0(3) . . ?
B10B B11B H11B 119.6 . . ?
B12B B11B H11B 122.6 . . ?
B6B B11B H11B 118.8 . . ?
As7B B11B H11B 117.9 . . ?
As2B B11B H11B 111.3 . . ?
B11B B12B B10B 59.9(4) . . ?
B11B B12B B9B 109.2(5) . . ?
B10B B12B B9B 60.6(4) . . ?
B11B B12B B8B 111.6(5) . . ?
B10B B12B B8B 109.6(5) . . ?
B9B B12B B8B 59.8(4) . . ?
B11B B12B As7B 66.5(4) . . ?
B10B B12B As7B 117.4(5) . . ?
B9B B12B As7B 115.0(5) . . ?
B8B B12B As7B 63.2(4) . . ?
B11B B12B H12B 119.8 . . ?
B10B B12B H12B 119.7 . . ?
B9B B12B H12B 120.9 . . ?
B8B B12B H12B 121.1 . . ?
As7B B12B H12B 113.5 . . ?
C31B C30B C34B 107.7(5) . . ?
C31B C30B C38B 132.9(6) . . ?
C34B C30B C38B 119.4(5) . . ?
C31B C30B Co3B 66.4(3) . . ?
C34B C30B Co3B 70.5(3) . . ?
C38B C30B Co3B 128.1(4) . . ?
C32B C31B C30B 108.1(5) . . ?
C32B C31B Co3B 69.7(4) . . ?
C30B C31B Co3B 73.9(3) . . ?
C32B C31B H31B 125.9 . . ?
C30B C31B H31B 125.9 . . ?
Co3B C31B H31B 125.9 . . ?
C31B C32B C33B 108.6(5) . . ?
C31B C32B Co3B 70.2(4) . . ?
C33B C32B Co3B 70.5(4) . . ?
C31B C32B H32B 125.7 . . ?
C33B C32B H32B 125.7 . . ?
Co3B C32B H32B 125.7 . . ?
C32B C33B C34B 108.5(6) . . ?
C32B C33B Co3B 69.2(4) . . ?
C34B C33B Co3B 73.6(3) . . ?
C32B C33B H33B 125.7 . . ?
C34B C33B H33B 125.7 . . ?
Co3B C33B H33B 125.7 . . ?
C33B C34B C30B 107.0(5) . . ?
C33B C34B C35B 133.8(6) . . ?
C30B C34B C35B 119.2(6) . . ?
C33B C34B Co3B 66.9(3) . . ?
C30B C34B Co3B 70.5(3) . . ?
C35B C34B Co3B 126.1(4) . . ?
C36B C35B C34B 119.0(6) . . ?
C36B C35B H35B 120.5 . . ?
C34B C35B H35B 120.5 . . ?
C35B C36B C37B 121.5(6) . . ?
C35B C36B H36B 119.3 . . ?
C37B C36B H36B 119.3 . . ?
C38B C37B C36B 122.8(6) . . ?
C38B C37B H37B 118.6 . . ?
C36B C37B H37B 118.6 . . ?
C37B C38B C30B 118.0(6) . . ?
C37B C38B H38B 121.0 . . ?
C30B C38B H38B 121.0 . . ?

loop_
_geom_bond_atom_site_label_1
_geom_bond_atom_site_label_2
_geom_bond_distance
_geom_bond_site_symmetry_2
_geom_bond_publ_flag
Co3A C32A 2.036(6) . ?
Co3A C33A 2.040(6) . ?
Co3A C31A 2.053(6) . ?
Co3A B8A 2.092(7) . ?
Co3A C34A 2.154(6) . ?
Co3A C30A 2.154(6) . ?
Co3A B4A 2.169(7) . ?
Co3A B7A 2.173(7) . ?
Co3A As1A 2.3910(10) . ?
Co3A As2A 2.3959(10) . ?
As1A B5A 2.122(7) . ?
As1A B4A 2.158(7) . ?
As1A B6A 2.238(7) . ?
As1A As2A 2.5261(10) . ?
As2A B11A 2.122(7) . ?
As2A B7A 2.170(6) . ?
As2A B6A 2.224(7) . ?
B4A B9A 1.749(10) . ?
B4A B8A 1.813(9) . ?
B4A B5A 1.863(10) . ?
B4A H4A 1.1200 . ?
B5A B9A 1.768(9) . ?
B5A B10A 1.771(10) . ?
B5A B6A 1.848(10) . ?
B5A H5A 1.1200 . ?
B6A B10A 1.757(10) . ?
B6A B11A 1.817(10) . ?
B6A H6A 1.1200 . ?
B7A B12A 1.798(10) . ?
B7A B8A 1.822(10) . ?
B7A B11A 1.909(10) . ?
B7A H7A 1.1200 . ?
B8A B12A 1.772(11) . ?
B8A B9A 1.791(10) . ?
B8A H8A 1.1200 . ?
B9A B10A 1.784(10) . ?
B9A B12A 1.798(10) . ?
B9A H9A 1.1200 . ?
B10A B11A 1.767(10) . ?
B10A B12A 1.789(10) . ?
B10A H10A 1.1200 . ?
B11A B12A 1.760(11) . ?
B11A H11A 1.1200 . ?
B12A H12A 1.1200 . ?
C30A C38A 1.422(8) . ?
C30A C34A 1.433(9) . ?
C30A C31A 1.436(8) . ?
C31A C32A 1.412(8) . ?
C31A H31A 1.0000 . ?
C32A C33A 1.410(9) . ?
C32A H32A 1.0000 . ?
C33A C34A 1.437(8) . ?
C33A H33A 1.0000 . ?
C34A C35A 1.422(9) . ?
C35A C36A 1.353(11) . ?
C35A H35A 0.9500 . ?
C36A C37A 1.407(12) . ?
C36A H36A 0.9500 . ?
C37A C38A 1.360(11) . ?
C37A H37A 0.9500 . ?
C38A H38A 0.9500 . ?
Co3B C32B 2.043(6) . ?
Co3B C31B 2.049(6) . ?
Co3B C33B 2.059(6) . ?
Co3B B8B 2.101(7) . ?
Co3B C34B 2.148(6) . ?
Co3B C30B 2.148(6) . ?
Co3B B4B 2.174(7) . ?
Co3B As7B 2.266(5) . ?
Co3B As2B 2.3904(10) . ?
Co3B As1B 2.3915(11) . ?
As1B B5B 2.107(7) . ?
As1B B4B 2.154(6) . ?
As1B B6B 2.217(7) . ?
As1B As2B 2.5220(10) . ?
As2B B11B 2.122(7) . ?
As2B B6B 2.245(7) . ?
As2B As7B 2.251(5) . ?
B4B B9B 1.780(10) . ?
B4B B8B 1.821(9) . ?
B4B B5B 1.904(10) . ?
B4B H4B 1.1200 . ?
B5B B10B 1.767(10) . ?
B5B B9B 1.770(10) . ?
B5B B6B 1.821(10) . ?
B5B H5B 1.1200 . ?
B6B B10B 1.770(10) . ?
B6B B11B 1.834(10) . ?
B6B H6B 1.1200 . ?
As7B B12B 1.889(9) . ?
As7B B8B 1.935(8) . ?
As7B B11B 2.008(10) . ?
B8B B9B 1.784(10) . ?
B8B B12B 1.802(10) . ?
B8B H8B 1.1200 . ?
B9B B12B 1.776(10) . ?
B9B B10B 1.790(10) . ?
B9B H9B 1.1200 . ?
B10B B11B 1.769(10) . ?
B10B B12B 1.774(10) . ?
B10B H10B 1.1200 . ?
B11B B12B 1.770(11) . ?
B11B H11B 1.1200 . ?
B12B H12B 1.1200 . ?
C30B C31B 1.430(8) . ?
C30B C34B 1.433(8) . ?
C30B C38B 1.436(8) . ?
C31B C32B 1.403(9) . ?
C31B H31B 1.0000 . ?
C32B C33B 1.413(9) . ?
C32B H32B 1.0000 . ?
C33B C34B 1.424(8) . ?
C33B H33B 1.0000 . ?
C34B C35B 1.433(8) . ?
C35B C36B 1.350(9) . ?
C35B H35B 0.9500 . ?
C36B C37B 1.399(9) . ?
C36B H36B 0.9500 . ?
C37B C38B 1.351(9) . ?
C37B H37B 0.9500 . ?
C38B H38B 0.9500 . ?

loop_
_geom_torsion_atom_site_label_1
_geom_torsion_atom_site_label_2
_geom_torsion_atom_site_label_3
_geom_torsion_atom_site_label_4
_geom_torsion
_geom_torsion_site_symmetry_1
_geom_torsion_site_symmetry_2
_geom_torsion_site_symmetry_3
_geom_torsion_site_symmetry_4
_geom_torsion_publ_flag
C32A Co3A As1A B5A 103.5(4) . . . . ?
C33A Co3A As1A B5A -174.1(5) . . . . ?
C31A Co3A As1A B5A 118.0(3) . . . . ?
B8A Co3A As1A B5A 2.0(3) . . . . ?
C34A Co3A As1A B5A -171.3(3) . . . . ?
C30A Co3A As1A B5A 156.5(3) . . . . ?
B4A Co3A As1A B5A 32.9(3) . . . . ?
B7A Co3A As1A B5A -49.1(3) . . . . ?
As2A Co3A As1A B5A -92.0(2) . . . . ?
C32A Co3A As1A B4A 70.6(4) . . . . ?
C33A Co3A As1A B4A 153.0(5) . . . . ?
C31A Co3A As1A B4A 85.2(3) . . . . ?
B8A Co3A As1A B4A -30.9(3) . . . . ?
C34A Co3A As1A B4A 155.8(3) . . . . ?
C30A Co3A As1A B4A 123.6(3) . . . . ?
B7A Co3A As1A B4A -82.0(3) . . . . ?
As2A Co3A As1A B4A -124.9(2) . . . . ?
C32A Co3A As1A B6A 154.0(4) . . . . ?
C33A Co3A As1A B6A -123.6(5) . . . . ?
C31A Co3A As1A B6A 168.6(3) . . . . ?
B8A Co3A As1A B6A 52.5(3) . . . . ?
C34A Co3A As1A B6A -120.8(3) . . . . ?
C30A Co3A As1A B6A -153.0(3) . . . . ?
B4A Co3A As1A B6A 83.4(3) . . . . ?
B7A Co3A As1A B6A 1.4(2) . . . . ?
As2A Co3A As1A B6A -41.48(18) . . . . ?
C32A Co3A As1A As2A -164.6(3) . . . . ?
C33A Co3A As1A As2A -82.1(5) . . . . ?
C31A Co3A As1A As2A -149.96(18) . . . . ?
B8A Co3A As1A As2A 94.0(2) . . . . ?
C34A Co3A As1A As2A -79.34(19) . . . . ?
C30A Co3A As1A As2A -111.52(17) . . . . ?
B4A Co3A As1A As2A 124.9(2) . . . . ?
B7A Co3A As1A As2A 42.89(17) . . . . ?
C32A Co3A As2A B11A -107.6(4) . . . . ?
C33A Co3A As2A B11A -114.2(3) . . . . ?
C31A Co3A As2A B11A 164.4(4) . . . . ?
B8A Co3A As2A B11A -3.1(3) . . . . ?
C34A Co3A As2A B11A -150.7(3) . . . . ?
C30A Co3A As2A B11A 173.8(3) . . . . ?
B4A Co3A As2A B11A 47.7(3) . . . . ?
B7A Co3A As2A B11A -35.3(3) . . . . ?
As1A Co3A As2A B11A 91.6(2) . . . . ?
C32A Co3A As2A B7A -72.3(4) . . . . ?
C33A Co3A As2A B7A -78.9(3) . . . . ?
C31A Co3A As2A B7A -160.2(4) . . . . ?
B8A Co3A As2A B7A 32.2(3) . . . . ?
C34A Co3A As2A B7A -115.4(3) . . . . ?
C30A Co3A As2A B7A -150.9(3) . . . . ?
B4A Co3A As2A B7A 83.0(3) . . . . ?
As1A Co3A As2A B7A 126.9(2) . . . . ?
C32A Co3A As2A B6A -157.4(4) . . . . ?
C33A Co3A As2A B6A -164.0(3) . . . . ?
C31A Co3A As2A B6A 114.7(4) . . . . ?
B8A Co3A As2A B6A -52.9(3) . . . . ?
C34A Co3A As2A B6A 159.5(3) . . . . ?
C30A Co3A As2A B6A 124.0(3) . . . . ?
B4A Co3A As2A B6A -2.1(3) . . . . ?
B7A Co3A As2A B6A -85.1(3) . . . . ?
As1A Co3A As2A B6A 41.82(19) . . . . ?
C32A Co3A As2A As1A 160.8(4) . . . . ?
C33A Co3A As2A As1A 154.2(2) . . . . ?
C31A Co3A As2A As1A 72.8(4) . . . . ?
B8A Co3A As2A As1A -94.71(19) . . . . ?
C34A Co3A As2A As1A 117.67(17) . . . . ?
C30A Co3A As2A As1A 82.21(18) . . . . ?
B4A Co3A As2A As1A -43.91(19) . . . . ?
B7A Co3A As2A As1A -126.9(2) . . . . ?
B5A As1A As2A B11A 0.1(3) . . . . ?
B4A As1A As2A B11A -51.8(3) . . . . ?
B6A As1A As2A B11A 31.4(3) . . . . ?
Co3A As1A As2A B11A -95.5(2) . . . . ?
B5A As1A As2A B7A 53.2(3) . . . . ?
B4A As1A As2A B7A 1.3(3) . . . . ?
B6A As1A As2A B7A 84.5(3) . . . . ?
Co3A As1A As2A B7A -42.33(18) . . . . ?
B5A As1A As2A B6A -31.3(3) . . . . ?
B4A As1A As2A B6A -83.2(3) . . . . ?
Co3A As1A As2A B6A -126.8(2) . . . . ?
B5A As1A As2A Co3A 95.57(19) . . . . ?
B4A As1A As2A Co3A 43.66(19) . . . . ?
B6A As1A As2A Co3A 126.8(2) . . . . ?
B5A As1A B4A B9A -28.4(4) . . . . ?
B6A As1A B4A B9A 8.9(5) . . . . ?
Co3A As1A B4A B9A 108.3(5) . . . . ?
As2A As1A B4A B9A 63.7(4) . . . . ?
B5A As1A B4A B8A -95.9(5) . . . . ?
B6A As1A B4A B8A -58.6(5) . . . . ?
Co3A As1A B4A B8A 40.7(4) . . . . ?
As2A As1A B4A B8A -3.9(5) . . . . ?
B6A As1A B4A B5A 37.3(3) . . . . ?
Co3A As1A B4A B5A 136.7(4) . . . . ?
As2A As1A B4A B5A 92.0(3) . . . . ?
B5A As1A B4A Co3A -136.7(4) . . . . ?
B6A As1A B4A Co3A -99.3(2) . . . . ?
As2A As1A B4A Co3A -44.63(15) . . . . ?
C32A Co3A B4A B9A 108.3(5) . . . . ?
C33A Co3A B4A B9A 90.7(6) . . . . ?
C31A Co3A B4A B9A 147.5(4) . . . . ?
B8A Co3A B4A B9A 30.7(4) . . . . ?
C34A Co3A B4A B9A 176.5(5) . . . . ?
C30A Co3A B4A B9A -179.6(4) . . . . ?
B7A Co3A B4A B9A -3.7(5) . . . . ?
As1A Co3A B4A B9A -107.9(5) . . . . ?
As2A Co3A B4A B9A -59.5(4) . . . . ?
C32A Co3A B4A B8A 77.6(4) . . . . ?
C33A Co3A B4A B8A 60.0(6) . . . . ?
C31A Co3A B4A B8A 116.9(4) . . . . ?
C34A Co3A B4A B8A 145.8(6) . . . . ?
C30A Co3A B4A B8A 149.7(4) . . . . ?
B7A Co3A B4A B8A -34.4(4) . . . . ?
As1A Co3A B4A B8A -138.6(4) . . . . ?
As2A Co3A B4A B8A -90.2(3) . . . . ?
C32A Co3A B4A B5A 173.6(4) . . . . ?
C33A Co3A B4A B5A 156.0(4) . . . . ?
C31A Co3A B4A B5A -147.1(4) . . . . ?
B8A Co3A B4A B5A 96.0(5) . . . . ?
C34A Co3A B4A B5A -118.2(7) . . . . ?
C30A Co3A B4A B5A -114.3(4) . . . . ?
B7A Co3A B4A B5A 61.7(4) . . . . ?
As1A Co3A B4A B5A -42.5(3) . . . . ?
As2A Co3A B4A B5A 5.9(4) . . . . ?
C32A Co3A B4A As1A -143.8(2) . . . . ?
C33A Co3A B4A As1A -161.4(4) . . . . ?
C31A Co3A B4A As1A -104.6(2) . . . . ?
B8A Co3A B4A As1A 138.6(4) . . . . ?
C34A Co3A B4A As1A -75.6(6) . . . . ?
C30A Co3A B4A As1A -71.7(3) . . . . ?
B7A Co3A B4A As1A 104.2(2) . . . . ?
As2A Co3A B4A As1A 48.40(16) . . . . ?
B8A B4A B5A B9A -38.6(5) . . . . ?
As1A B4A B5A B9A -149.7(4) . . . . ?
Co3A B4A B5A B9A -105.4(5) . . . . ?
B9A B4A B5A B10A 36.1(5) . . . . ?
B8A B4A B5A B10A -2.5(6) . . . . ?
As1A B4A B5A B10A -113.6(4) . . . . ?
Co3A B4A B5A B10A -69.3(5) . . . . ?
B9A B4A B5A B6A 97.8(5) . . . . ?
B8A B4A B5A B6A 59.2(6) . . . . ?
As1A B4A B5A B6A -51.9(4) . . . . ?
Co3A B4A B5A B6A -7.6(6) . . . . ?
B9A B4A B5A As1A 149.7(4) . . . . ?
B8A B4A B5A As1A 111.1(4) . . . . ?
Co3A B4A B5A As1A 44.2(3) . . . . ?
B4A As1A B5A B9A 28.3(4) . . . . ?
B6A As1A B5A B9A -99.6(6) . . . . ?
Co3A As1A B5A B9A -7.1(5) . . . . ?
As2A As1A B5A B9A -65.8(5) . . . . ?
B4A As1A B5A B10A 97.1(5) . . . . ?
B6A As1A B5A B10A -30.7(4) . . . . ?
Co3A As1A B5A B10A 61.7(5) . . . . ?
As2A As1A B5A B10A 3.1(5) . . . . ?
B4A As1A B5A B6A 127.8(4) . . . . ?
Co3A As1A B5A B6A 92.4(3) . . . . ?
As2A As1A B5A B6A 33.8(3) . . . . ?
B6A As1A B5A B4A -127.8(4) . . . . ?
Co3A As1A B5A B4A -35.4(3) . . . . ?
As2A As1A B5A B4A -94.0(3) . . . . ?
B9A B5A B6A B10A -36.5(5) . . . . ?
B4A B5A B6A B10A -97.7(5) . . . . ?
As1A B5A B6A B10A -147.9(4) . . . . ?
B9A B5A B6A B11A 0.3(6) . . . . ?
B10A B5A B6A B11A 36.8(5) . . . . ?
B4A B5A B6A B11A -60.9(6) . . . . ?
As1A B5A B6A B11A -111.1(4) . . . . ?
B9A B5A B6A As2A 67.1(6) . . . . ?
B10A B5A B6A As2A 103.6(5) . . . . ?
B4A B5A B6A As2A 5.9(6) . . . . ?
As1A B5A B6A As2A -44.4(3) . . . . ?
B9A B5A B6A As1A 111.5(5) . . . . ?
B10A B5A B6A As1A 147.9(4) . . . . ?
B4A B5A B6A As1A 50.3(4) . . . . ?
B11A As2A B6A B10A -30.1(4) . . . . ?
B7A As2A B6A B10A 7.3(5) . . . . ?
Co3A As2A B6A B10A 63.6(4) . . . . ?
As1A As2A B6A B10A 106.8(5) . . . . ?
B7A As2A B6A B11A 37.5(4) . . . . ?
Co3A As2A B6A B11A 93.7(3) . . . . ?
As1A As2A B6A B11A 136.9(4) . . . . ?
B11A As2A B6A B5A -95.6(6) . . . . ?
B7A As2A B6A B5A -58.2(5) . . . . ?
Co3A As2A B6A B5A -1.9(4) . . . . ?
As1A As2A B6A B5A 41.3(4) . . . . ?
B11A As2A B6A As1A -136.9(4) . . . . ?
B7A As2A B6A As1A -99.5(2) . . . . ?
Co3A As2A B6A As1A -43.18(15) . . . . ?
B5A As1A B6A B10A 29.6(4) . . . . ?
B4A As1A B6A B10A -8.7(5) . . . . ?
Co3A As1A B6A B10A -64.8(4) . . . . ?
As2A As1A B6A B10A -108.1(5) . . . . ?
B5A As1A B6A B11A 95.3(5) . . . . ?
B4A As1A B6A B11A 57.1(5) . . . . ?
Co3A As1A B6A B11A 0.9(4) . . . . ?
As2A As1A B6A B11A -42.3(4) . . . . ?
B4A As1A B6A B5A -38.3(3) . . . . ?
Co3A As1A B6A B5A -94.4(3) . . . . ?
As2A As1A B6A B5A -137.7(4) . . . . ?
B5A As1A B6A As2A 137.7(4) . . . . ?
B4A As1A B6A As2A 99.4(2) . . . . ?
Co3A As1A B6A As2A 43.27(15) . . . . ?
B11A As2A B7A B12A 27.8(4) . . . . ?
B6A As2A B7A B12A -7.6(4) . . . . ?
Co3A As2A B7A B12A -106.2(4) . . . . ?
As1A As2A B7A B12A -63.0(4) . . . . ?
B11A As2A B7A B8A 92.1(5) . . . . ?
B6A As2A B7A B8A 56.7(5) . . . . ?
Co3A As2A B7A B8A -41.9(4) . . . . ?
As1A As2A B7A B8A 1.3(4) . . . . ?
B6A As2A B7A B11A -35.4(3) . . . . ?
Co3A As2A B7A B11A -134.0(3) . . . . ?
As1A As2A B7A B11A -90.8(3) . . . . ?
B11A As2A B7A Co3A 134.0(3) . . . . ?
B6A As2A B7A Co3A 98.6(2) . . . . ?
As1A As2A B7A Co3A 43.20(15) . . . . ?
C32A Co3A B7A B12A -104.4(5) . . . . ?
C33A Co3A B7A B12A -141.3(4) . . . . ?
C31A Co3A B7A B12A -95.3(6) . . . . ?
B8A Co3A B7A B12A -31.3(4) . . . . ?
C34A Co3A B7A B12A -177.1(4) . . . . ?
C30A Co3A B7A B12A 175.6(4) . . . . ?
B4A Co3A B7A B12A 2.9(4) . . . . ?
As1A Co3A B7A B12A 58.3(4) . . . . ?
As2A Co3A B7A B12A 105.4(5) . . . . ?
C32A Co3A B7A B8A -73.1(4) . . . . ?
C33A Co3A B7A B8A -110.0(3) . . . . ?
C31A Co3A B7A B8A -64.0(6) . . . . ?
C34A Co3A B7A B8A -145.8(3) . . . . ?
C30A Co3A B7A B8A -153.1(5) . . . . ?
B4A Co3A B7A B8A 34.2(3) . . . . ?
As1A Co3A B7A B8A 89.6(3) . . . . ?
As2A Co3A B7A B8A 136.7(4) . . . . ?
C32A Co3A B7A B11A -166.1(4) . . . . ?
C33A Co3A B7A B11A 156.9(4) . . . . ?
C31A Co3A B7A B11A -157.1(4) . . . . ?
B8A Co3A B7A B11A -93.1(5) . . . . ?
C34A Co3A B7A B11A 121.1(4) . . . . ?
C30A Co3A B7A B11A 113.8(6) . . . . ?
B4A Co3A B7A B11A -58.8(4) . . . . ?
As1A Co3A B7A B11A -3.4(4) . . . . ?
As2A Co3A B7A B11A 43.6(3) . . . . ?
C32A Co3A B7A As2A 150.2(2) . . . . ?
C33A Co3A B7A As2A 113.2(2) . . . . ?
C31A Co3A B7A As2A 159.3(4) . . . . ?
B8A Co3A B7A As2A -136.7(4) . . . . ?
C34A Co3A B7A As2A 77.5(2) . . . . ?
C30A Co3A B7A As2A 70.2(5) . . . . ?
B4A Co3A B7A As2A -102.5(2) . . . . ?
As1A Co3A B7A As2A -47.06(15) . . . . ?
B9A B4A B8A B12A -34.9(5) . . . . ?
B5A B4A B8A B12A 2.8(6) . . . . ?
As1A B4A B8A B12A 70.4(6) . . . . ?
Co3A B4A B8A B12A 113.0(5) . . . . ?
B5A B4A B8A B9A 37.7(4) . . . . ?
As1A B4A B8A B9A 105.3(5) . . . . ?
Co3A B4A B8A B9A 147.9(4) . . . . ?
B9A B4A B8A B7A -99.8(6) . . . . ?
B5A B4A B8A B7A -62.1(6) . . . . ?
As1A B4A B8A B7A 5.5(7) . . . . ?
Co3A B4A B8A B7A 48.1(4) . . . . ?
B9A B4A B8A Co3A -147.9(4) . . . . ?
B5A B4A B8A Co3A -110.2(4) . . . . ?
As1A B4A B8A Co3A -42.6(4) . . . . ?
B11A B7A B8A B12A -36.8(4) . . . . ?
As2A B7A B8A B12A -102.0(5) . . . . ?
Co3A B7A B8A B12A -145.8(4) . . . . ?
B12A B7A B8A B9A 34.2(5) . . . . ?
B11A B7A B8A B9A -2.6(6) . . . . ?
As2A B7A B8A B9A -67.7(6) . . . . ?
Co3A B7A B8A B9A -111.6(5) . . . . ?
B12A B7A B8A B4A 97.8(6) . . . . ?
B11A B7A B8A B4A 60.9(6) . . . . ?
As2A B7A B8A B4A -4.2(7) . . . . ?
Co3A B7A B8A B4A -48.1(4) . . . . ?
B12A B7A B8A Co3A 145.8(4) . . . . ?
B11A B7A B8A Co3A 109.0(4) . . . . ?
As2A B7A B8A Co3A 43.9(3) . . . . ?
C32A Co3A B8A B12A 150.1(5) . . . . ?
C33A Co3A B8A B12A 112.3(5) . . . . ?
C31A Co3A B8A B12A -175.0(4) . . . . ?
C34A Co3A B8A B12A 103.1(6) . . . . ?
C30A Co3A B8A B12A -175.5(5) . . . . ?
B4A Co3A B8A B12A -99.7(5) . . . . ?
B7A Co3A B8A B12A 33.3(4) . . . . ?
As1A Co3A B8A B12A -66.0(4) . . . . ?
As2A Co3A B8A B12A -1.8(5) . . . . ?
C32A Co3A B8A B9A -140.6(5) . . . . ?
C33A Co3A B8A B9A -178.4(5) . . . . ?
C31A Co3A B8A B9A -105.7(5) . . . . ?
C34A Co3A B8A B9A 172.3(4) . . . . ?
C30A Co3A B8A B9A -106.2(7) . . . . ?
B4A Co3A B8A B9A -30.4(4) . . . . ?
B7A Co3A B8A B9A 102.6(6) . . . . ?
As1A Co3A B8A B9A 3.2(5) . . . . ?
As2A Co3A B8A B9A 67.5(5) . . . . ?
C32A Co3A B8A B4A -110.2(4) . . . . ?
C33A Co3A B8A B4A -148.0(3) . . . . ?
C31A Co3A B8A B4A -75.3(4) . . . . ?
C34A Co3A B8A B4A -157.2(4) . . . . ?
C30A Co3A B8A B4A -75.8(6) . . . . ?
B7A Co3A B8A B4A 133.0(5) . . . . ?
As1A Co3A B8A B4A 33.7(3) . . . . ?
As2A Co3A B8A B4A 97.9(3) . . . . ?
C32A Co3A B8A B7A 116.8(3) . . . . ?
C33A Co3A B8A B7A 79.0(4) . . . . ?
C31A Co3A B8A B7A 151.7(3) . . . . ?
C34A Co3A B8A B7A 69.7(6) . . . . ?
C30A Co3A B8A B7A 151.2(5) . . . . ?
B4A Co3A B8A B7A -133.0(5) . . . . ?
As1A Co3A B8A B7A -99.4(3) . . . . ?
As2A Co3A B8A B7A -35.1(3) . . . . ?
B8A B4A B9A B5A 136.5(5) . . . . ?
As1A B4A B9A B5A 29.8(4) . . . . ?
Co3A B4A B9A B5A 105.0(5) . . . . ?
B8A B4A B9A B10A 99.5(5) . . . . ?
B5A B4A B9A B10A -37.0(5) . . . . ?
As1A B4A B9A B10A -7.1(6) . . . . ?
Co3A B4A B9A B10A 68.0(6) . . . . ?
B5A B4A B9A B8A -136.5(5) . . . . ?
As1A B4A B9A B8A -106.6(5) . . . . ?
Co3A B4A B9A B8A -31.4(4) . . . . ?
B8A B4A B9A B12A 34.8(5) . . . . ?
B5A B4A B9A B12A -101.7(5) . . . . ?
As1A B4A B9A B12A -71.9(6) . . . . ?
Co3A B4A B9A B12A 3.3(6) . . . . ?
B10A B5A B9A B4A -139.7(5) . . . . ?
B6A B5A B9A B4A -104.4(5) . . . . ?
As1A B5A B9A B4A -30.6(4) . . . . ?
B6A B5A B9A B10A 35.4(5) . . . . ?
B4A B5A B9A B10A 139.7(5) . . . . ?
As1A B5A B9A B10A 109.1(5) . . . . ?
B10A B5A B9A B8A -99.2(6) . . . . ?
B6A B5A B9A B8A -63.8(6) . . . . ?
B4A B5A B9A B8A 40.6(5) . . . . ?
As1A B5A B9A B8A 10.0(7) . . . . ?
B10A B5A B9A B12A -35.8(5) . . . . ?
B6A B5A B9A B12A -0.4(7) . . . . ?
B4A B5A B9A B12A 104.0(5) . . . . ?
As1A B5A B9A B12A 73.3(6) . . . . ?
B12A B8A B9A B4A 141.5(5) . . . . ?
B7A B8A B9A B4A 107.4(5) . . . . ?
Co3A B8A B9A B4A 33.3(4) . . . . ?
B12A B8A B9A B5A 99.8(6) . . . . ?
B4A B8A B9A B5A -41.6(5) . . . . ?
B7A B8A B9A B5A 65.8(6) . . . . ?
Co3A B8A B9A B5A -8.3(7) . . . . ?
B12A B8A B9A B10A 36.0(5) . . . . ?
B4A B8A B9A B10A -105.5(5) . . . . ?
B7A B8A B9A B10A 1.9(6) . . . . ?
Co3A B8A B9A B10A -72.2(6) . . . . ?
B4A B8A B9A B12A -141.5(5) . . . . ?
B7A B8A B9A B12A -34.0(5) . . . . ?
Co3A B8A B9A B12A -108.1(5) . . . . ?
B5A B6A B10A B11A 138.0(5) . . . . ?
As2A B6A B10A B11A 31.2(4) . . . . ?
As1A B6A B10A B11A 107.5(5) . . . . ?
B11A B6A B10A B5A -138.0(5) . . . . ?
As2A B6A B10A B5A -106.9(5) . . . . ?
As1A B6A B10A B5A -30.6(4) . . . . ?
B11A B6A B10A B9A -101.0(6) . . . . ?
B5A B6A B10A B9A 37.0(5) . . . . ?
As2A B6A B10A B9A -69.9(6) . . . . ?
As1A B6A B10A B9A 6.4(6) . . . . ?
B11A B6A B10A B12A -36.1(5) . . . . ?
B5A B6A B10A B12A 101.9(6) . . . . ?
As2A B6A B10A B12A -4.9(6) . . . . ?
As1A B6A B10A B12A 71.4(6) . . . . ?
B9A B5A B10A B6A 139.4(5) . . . . ?
B4A B5A B10A B6A 104.6(5) . . . . ?
As1A B5A B10A B6A 34.0(5) . . . . ?
B9A B5A B10A B11A 99.8(6) . . . . ?
B6A B5A B10A B11A -39.6(5) . . . . ?
B4A B5A B10A B11A 65.0(7) . . . . ?
As1A B5A B10A B11A -5.6(7) . . . . ?
B6A B5A B10A B9A -139.4(5) . . . . ?
B4A B5A B10A B9A -34.8(4) . . . . ?
As1A B5A B10A B9A -105.4(5) . . . . ?
B9A B5A B10A B12A 36.0(5) . . . . ?
B6A B5A B10A B12A -103.3(5) . . . . ?
B4A B5A B10A B12A 1.2(6) . . . . ?
As1A B5A B10A B12A -69.4(6) . . . . ?
B4A B9A B10A B6A 0.3(7) . . . . ?
B5A B9A B10A B6A -38.4(5) . . . . ?
B8A B9A B10A B6A 66.2(6) . . . . ?
B12A B9A B10A B6A 101.8(5) . . . . ?
B4A B9A B10A B11A -66.2(6) . . . . ?
B5A B9A B10A B11A -104.9(5) . . . . ?
B8A B9A B10A B11A -0.3(7) . . . . ?
B12A B9A B10A B11A 35.3(5) . . . . ?
B4A B9A B10A B5A 38.7(5) . . . . ?
B8A B9A B10A B5A 104.6(5) . . . . ?
B12A B9A B10A B5A 140.3(5) . . . . ?
B4A B9A B10A B12A -101.6(5) . . . . ?
B5A B9A B10A B12A -140.3(5) . . . . ?
B8A B9A B10A B12A -35.6(5) . . . . ?
B6A B10A B11A B12A -139.9(5) . . . . ?
B5A B10A B11A B12A -99.9(6) . . . . ?
B9A B10A B11A B12A -35.8(5) . . . . ?
B5A B10A B11A B6A 40.1(5) . . . . ?
B9A B10A B11A B6A 104.2(6) . . . . ?
B12A B10A B11A B6A 139.9(5) . . . . ?
B6A B10A B11A B7A -105.5(5) . . . . ?
B5A B10A B11A B7A -65.4(6) . . . . ?
B9A B10A B11A B7A -1.3(6) . . . . ?
B12A B10A B11A B7A 34.5(5) . . . . ?
B6A B10A B11A As2A -34.3(5) . . . . ?
B5A B10A B11A As2A 5.8(8) . . . . ?
B9A B10A B11A As2A 69.8(6) . . . . ?
B12A B10A B11A As2A 105.6(6) . . . . ?
B10A B6A B11A B12A 36.4(5) . . . . ?
B5A B6A B11A B12A -0.2(7) . . . . ?
As2A B6A B11A B12A -111.4(5) . . . . ?
As1A B6A B11A B12A -66.2(6) . . . . ?
B5A B6A B11A B10A -36.6(5) . . . . ?
As2A B6A B11A B10A -147.8(5) . . . . ?
As1A B6A B11A B10A -102.6(5) . . . . ?
B10A B6A B11A B7A 99.3(6) . . . . ?
B5A B6A B11A B7A 62.7(6) . . . . ?
As2A B6A B11A B7A -48.5(4) . . . . ?
As1A B6A B11A B7A -3.3(6) . . . . ?
B10A B6A B11A As2A 147.8(5) . . . . ?
B5A B6A B11A As2A 111.2(4) . . . . ?
As1A B6A B11A As2A 45.2(3) . . . . ?
B8A B7A B11A B12A 37.8(4) . . . . ?
As2A B7A B11A B12A 148.8(4) . . . . ?
Co3A B7A B11A B12A 103.0(5) . . . . ?
B12A B7A B11A B10A -35.4(5) . . . . ?
B8A B7A B11A B10A 2.4(6) . . . . ?
As2A B7A B11A B10A 113.4(5) . . . . ?
Co3A B7A B11A B10A 67.6(5) . . . . ?
B12A B7A B11A B6A -98.6(6) . . . . ?
B8A B7A B11A B6A -60.8(6) . . . . ?
As2A B7A B11A B6A 50.2(4) . . . . ?
Co3A B7A B11A B6A 4.4(6) . . . . ?
B12A B7A B11A As2A -148.8(4) . . . . ?
B8A B7A B11A As2A -111.0(4) . . . . ?
Co3A B7A B11A As2A -45.8(3) . . . . ?
B7A As2A B11A B12A -29.4(4) . . . . ?
B6A As2A B11A B12A 100.8(6) . . . . ?
Co3A As2A B11A B12A 7.9(5) . . . . ?
As1A As2A B11A B12A 66.3(5) . . . . ?
B7A As2A B11A B10A -99.0(6) . . . . ?
B6A As2A B11A B10A 31.3(5) . . . . ?
Co3A As2A B11A B10A -61.7(5) . . . . ?
As1A As2A B11A B10A -3.3(5) . . . . ?
B7A As2A B11A B6A -130.2(5) . . . . ?
Co3A As2A B11A B6A -93.0(3) . . . . ?
As1A As2A B11A B6A -34.6(3) . . . . ?
B6A As2A B11A B7A 130.2(5) . . . . ?
Co3A As2A B11A B7A 37.3(3) . . . . ?
As1A As2A B11A B7A 95.7(3) . . . . ?
B10A B11A B12A B8A 99.9(5) . . . . ?
B6A B11A B12A B8A 64.4(6) . . . . ?
B7A B11A B12A B8A -41.3(5) . . . . ?
As2A B11A B12A B8A -9.9(7) . . . . ?
B6A B11A B12A B10A -35.5(5) . . . . ?
B7A B11A B12A B10A -141.2(5) . . . . ?
As2A B11A B12A B10A -109.8(5) . . . . ?
B10A B11A B12A B9A 35.4(5) . . . . ?
B6A B11A B12A B9A -0.1(7) . . . . ?
B7A B11A B12A B9A -105.8(5) . . . . ?
As2A B11A B12A B9A -74.4(6) . . . . ?
B10A B11A B12A B7A 141.2(5) . . . . ?
B6A B11A B12A B7A 105.7(5) . . . . ?
As2A B11A B12A B7A 31.4(4) . . . . ?
B9A B8A B12A B11A -100.0(6) . . . . ?
B4A B8A B12A B11A -66.1(6) . . . . ?
B7A B8A B12A B11A 42.9(5) . . . . ?
Co3A B8A B12A B11A 7.2(7) . . . . ?
B9A B8A B12A B10A -36.0(5) . . . . ?
B4A B8A B12A B10A -2.1(6) . . . . ?
B7A B8A B12A B10A 106.9(5) . . . . ?
Co3A B8A B12A B10A 71.1(6) . . . . ?
B4A B8A B12A B9A 33.9(4) . . . . ?
B7A B8A B12A B9A 142.9(5) . . . . ?
Co3A B8A B12A B9A 107.1(5) . . . . ?
B9A B8A B12A B7A -142.9(5) . . . . ?
B4A B8A B12A B7A -109.0(5) . . . . ?
Co3A B8A B12A B7A -35.7(4) . . . . ?
B6A B10A B12A B11A 37.2(5) . . . . ?
B5A B10A B12A B11A 104.8(6) . . . . ?
B9A B10A B12A B11A 140.5(5) . . . . ?
B6A B10A B12A B8A -67.1(6) . . . . ?
B11A B10A B12A B8A -104.3(6) . . . . ?
B5A B10A B12A B8A 0.5(7) . . . . ?
B9A B10A B12A B8A 36.2(5) . . . . ?
B6A B10A B12A B9A -103.3(6) . . . . ?
B11A B10A B12A B9A -140.5(5) . . . . ?
B5A B10A B12A B9A -35.7(5) . . . . ?
B6A B10A B12A B7A -0.9(7) . . . . ?
B11A B10A B12A B7A -38.2(5) . . . . ?
B5A B10A B12A B7A 66.6(6) . . . . ?
B9A B10A B12A B7A 102.4(6) . . . . ?
B4A B9A B12A B11A 68.7(6) . . . . ?
B5A B9A B12A B11A 0.3(7) . . . . ?
B10A B9A B12A B11A -35.4(5) . . . . ?
B8A B9A B12A B11A 104.4(6) . . . . ?
B4A B9A B12A B8A -35.8(5) . . . . ?
B5A B9A B12A B8A -104.1(5) . . . . ?
B10A B9A B12A B8A -139.9(5) . . . . ?
B4A B9A B12A B10A 104.1(5) . . . . ?
B5A B9A B12A B10A 35.7(5) . . . . ?
B8A B9A B12A B10A 139.9(5) . . . . ?
B4A B9A B12A B7A -1.0(7) . . . . ?
B5A B9A B12A B7A -69.4(6) . . . . ?
B10A B9A B12A B7A -105.1(6) . . . . ?
B8A B9A B12A B7A 34.8(5) . . . . ?
B8A B7A B12A B11A -135.6(5) . . . . ?
As2A B7A B12A B11A -29.6(4) . . . . ?
Co3A B7A B12A B11A -102.9(5) . . . . ?
B11A B7A B12A B8A 135.6(5) . . . . ?
As2A B7A B12A B8A 105.9(4) . . . . ?
Co3A B7A B12A B8A 32.7(4) . . . . ?
B8A B7A B12A B10A -99.4(6) . . . . ?
B11A B7A B12A B10A 36.1(5) . . . . ?
As2A B7A B12A B10A 6.5(6) . . . . ?
Co3A B7A B12A B10A -66.8(6) . . . . ?
B8A B7A B12A B9A -34.3(5) . . . . ?
B11A B7A B12A B9A 101.2(6) . . . . ?
As2A B7A B12A B9A 71.6(6) . . . . ?
Co3A B7A B12A B9A -1.7(6) . . . . ?
C32A Co3A C30A C38A 164.4(7) . . . . ?
C33A Co3A C30A C38A -151.4(7) . . . . ?
C31A Co3A C30A C38A 125.8(8) . . . . ?
B8A Co3A C30A C38A 126.5(7) . . . . ?
C34A Co3A C30A C38A -114.3(7) . . . . ?
B4A Co3A C30A C38A 68.1(7) . . . . ?
B7A Co3A C30A C38A -103.5(7) . . . . ?
As1A Co3A C30A C38A 15.9(6) . . . . ?
As2A Co3A C30A C38A -46.8(7) . . . . ?
C32A Co3A C30A C34A -81.3(4) . . . . ?
C33A Co3A C30A C34A -37.1(4) . . . . ?
C31A Co3A C30A C34A -120.0(5) . . . . ?
B8A Co3A C30A C34A -119.3(6) . . . . ?
B4A Co3A C30A C34A -177.6(3) . . . . ?
B7A Co3A C30A C34A 10.8(7) . . . . ?
As1A Co3A C30A C34A 130.2(3) . . . . ?
As2A Co3A C30A C34A 67.5(3) . . . . ?
C32A Co3A C30A C31A 38.7(4) . . . . ?
C33A Co3A C30A C31A 82.8(4) . . . . ?
B8A Co3A C30A C31A 0.7(7) . . . . ?
C34A Co3A C30A C31A 120.0(5) . . . . ?
B4A Co3A C30A C31A -57.7(4) . . . . ?
B7A Co3A C30A C31A 130.7(5) . . . . ?
As1A Co3A C30A C31A -109.8(3) . . . . ?
As2A Co3A C30A C31A -172.6(3) . . . . ?
C38A C30A C31A C32A -179.1(7) . . . . ?
C34A C30A C31A C32A -2.0(7) . . . . ?
Co3A C30A C31A C32A -60.9(4) . . . . ?
C38A C30A C31A Co3A -118.2(7) . . . . ?
C34A C30A C31A Co3A 58.8(4) . . . . ?
C33A Co3A C31A C32A 37.8(4) . . . . ?
B8A Co3A C31A C32A -62.1(4) . . . . ?
C34A Co3A C31A C32A 81.3(4) . . . . ?
C30A Co3A C31A C32A 117.6(5) . . . . ?
B4A Co3A C31A C32A -110.3(4) . . . . ?
B7A Co3A C31A C32A -13.1(7) . . . . ?
As1A Co3A C31A C32A -166.5(3) . . . . ?
As2A Co3A C31A C32A 131.4(4) . . . . ?
C32A Co3A C31A C30A -117.6(5) . . . . ?
C33A Co3A C31A C30A -79.8(4) . . . . ?
B8A Co3A C31A C30A -179.6(4) . . . . ?
C34A Co3A C31A C30A -36.3(4) . . . . ?
B4A Co3A C31A C30A 132.1(4) . . . . ?
B7A Co3A C31A C30A -130.7(5) . . . . ?
As1A Co3A C31A C30A 75.9(4) . . . . ?
As2A Co3A C31A C30A 13.8(6) . . . . ?
C30A C31A C32A C33A 4.0(7) . . . . ?
Co3A C31A C32A C33A -59.9(4) . . . . ?
C30A C31A C32A Co3A 63.9(4) . . . . ?
C31A Co3A C32A C33A 119.0(5) . . . . ?
B8A Co3A C32A C33A -115.4(4) . . . . ?
C34A Co3A C32A C33A 38.4(4) . . . . ?
C30A Co3A C32A C33A 80.9(4) . . . . ?
B4A Co3A C32A C33A -164.2(4) . . . . ?
B7A Co3A C32A C33A -67.8(4) . . . . ?
As1A Co3A C32A C33A 141.1(3) . . . . ?
As2A Co3A C32A C33A -9.5(6) . . . . ?
C33A Co3A C32A C31A -119.0(5) . . . . ?
B8A Co3A C32A C31A 125.6(4) . . . . ?
C34A Co3A C32A C31A -80.5(4) . . . . ?
C30A Co3A C32A C31A -38.1(4) . . . . ?
B4A Co3A C32A C31A 76.8(4) . . . . ?
B7A Co3A C32A C31A 173.2(4) . . . . ?
As1A Co3A C32A C31A 22.1(5) . . . . ?
As2A Co3A C32A C31A -128.5(4) . . . . ?
C31A C32A C33A C34A -4.4(7) . . . . ?
Co3A C32A C33A C34A -64.6(4) . . . . ?
C31A C32A C33A Co3A 60.2(5) . . . . ?
C31A Co3A C33A C32A -37.7(4) . . . . ?
B8A Co3A C33A C32A 70.8(4) . . . . ?
C34A Co3A C33A C32A -117.1(5) . . . . ?
C30A Co3A C33A C32A -81.0(4) . . . . ?
B4A Co3A C33A C32A 26.6(6) . . . . ?
B7A Co3A C33A C32A 120.1(4) . . . . ?
As1A Co3A C33A C32A -113.3(5) . . . . ?
As2A Co3A C33A C32A 175.1(3) . . . . ?
C32A Co3A C33A C34A 117.1(5) . . . . ?
C31A Co3A C33A C34A 79.4(4) . . . . ?
B8A Co3A C33A C34A -172.1(4) . . . . ?
C30A Co3A C33A C34A 36.1(4) . . . . ?
B4A Co3A C33A C34A 143.7(5) . . . . ?
B7A Co3A C33A C34A -122.7(4) . . . . ?
As1A Co3A C33A C34A 3.9(7) . . . . ?
As2A Co3A C33A C34A -67.8(4) . . . . ?
C38A C30A C34A C35A -2.3(9) . . . . ?
C31A C30A C34A C35A -179.8(6) . . . . ?
Co3A C30A C34A C35A -123.6(6) . . . . ?
C38A C30A C34A C33A 176.8(6) . . . . ?
C31A C30A C34A C33A -0.6(7) . . . . ?
Co3A C30A C34A C33A 55.6(4) . . . . ?
C38A C30A C34A Co3A 121.3(6) . . . . ?
C31A C30A C34A Co3A -56.2(4) . . . . ?
C32A C33A C34A C35A -178.0(7) . . . . ?
Co3A C33A C34A C35A 120.4(7) . . . . ?
C32A C33A C34A C30A 3.1(7) . . . . ?
Co3A C33A C34A C30A -58.5(4) . . . . ?
C32A C33A C34A Co3A 61.6(4) . . . . ?
C32A Co3A C34A C35A -165.4(7) . . . . ?
C33A Co3A C34A C35A -126.5(8) . . . . ?
C31A Co3A C34A C35A 150.5(7) . . . . ?
B8A Co3A C34A C35A -112.7(7) . . . . ?
C30A Co3A C34A C35A 113.3(8) . . . . ?
B4A Co3A C34A C35A 118.7(8) . . . . ?
B7A Co3A C34A C35A -61.1(7) . . . . ?
As1A Co3A C34A C35A 55.3(7) . . . . ?
As2A Co3A C34A C35A -6.6(7) . . . . ?
C32A Co3A C34A C30A 81.4(4) . . . . ?
C33A Co3A C34A C30A 120.3(5) . . . . ?
C31A Co3A C34A C30A 37.2(3) . . . . ?
B8A Co3A C34A C30A 134.1(5) . . . . ?
B4A Co3A C34A C30A 5.5(8) . . . . ?
B7A Co3A C34A C30A -174.4(3) . . . . ?
As1A Co3A C34A C30A -58.0(4) . . . . ?
As2A Co3A C34A C30A -119.8(3) . . . . ?
C32A Co3A C34A C33A -38.9(4) . . . . ?
C31A Co3A C34A C33A -83.1(4) . . . . ?
B8A Co3A C34A C33A 13.8(7) . . . . ?
C30A Co3A C34A C33A -120.3(5) . . . . ?
B4A Co3A C34A C33A -114.8(7) . . . . ?
B7A Co3A C34A C33A 65.4(4) . . . . ?
As1A Co3A C34A C33A -178.2(3) . . . . ?
As2A Co3A C34A C33A 119.9(4) . . . . ?
C30A C34A C35A C36A -1.4(9) . . . . ?
C33A C34A C35A C36A 179.8(7) . . . . ?
Co3A C34A C35A C36A -89.3(8) . . . . ?
C34A C35A C36A C37A 3.9(11) . . . . ?
C35A C36A C37A C38A -2.8(12) . . . . ?
C36A C37A C38A C30A -1.0(10) . . . . ?
C34A C30A C38A C37A 3.4(9) . . . . ?
C31A C30A C38A C37A -179.9(7) . . . . ?
Co3A C30A C38A C37A 90.8(7) . . . . ?
C32B Co3B As1B B5B 117.1(5) . . . . ?
C31B Co3B As1B B5B 110.3(3) . . . . ?
C33B Co3B As1B B5B -163.4(4) . . . . ?
B8B Co3B As1B B5B 3.1(3) . . . . ?
C34B Co3B As1B B5B -178.9(3) . . . . ?
C30B Co3B As1B B5B 143.5(3) . . . . ?
B4B Co3B As1B B5B 34.7(3) . . . . ?
As7B Co3B As1B B5B -49.7(2) . . . . ?
As2B Co3B As1B B5B -91.7(2) . . . . ?
C32B Co3B As1B B4B 82.4(5) . . . . ?
C31B Co3B As1B B4B 75.6(3) . . . . ?
C33B Co3B As1B B4B 161.9(4) . . . . ?
B8B Co3B As1B B4B -31.6(3) . . . . ?
C34B Co3B As1B B4B 146.4(3) . . . . ?
C30B Co3B As1B B4B 108.8(3) . . . . ?
As7B Co3B As1B B4B -84.4(3) . . . . ?
As2B Co3B As1B B4B -126.4(2) . . . . ?
C32B Co3B As1B B6B 167.4(5) . . . . ?
C31B Co3B As1B B6B 160.6(3) . . . . ?
C33B Co3B As1B B6B -113.1(3) . . . . ?
B8B Co3B As1B B6B 53.4(3) . . . . ?
C34B Co3B As1B B6B -128.6(2) . . . . ?
C30B Co3B As1B B6B -166.2(2) . . . . ?
B4B Co3B As1B B6B 85.0(3) . . . . ?
As7B Co3B As1B B6B 0.5(2) . . . . ?
As2B Co3B As1B B6B -41.44(18) . . . . ?
C32B Co3B As1B As2B -151.2(5) . . . . ?
C31B Co3B As1B As2B -158.0(2) . . . . ?
C33B Co3B As1B As2B -71.7(3) . . . . ?
B8B Co3B As1B As2B 94.84(19) . . . . ?
C34B Co3B As1B As2B -87.17(16) . . . . ?
C30B Co3B As1B As2B -124.78(16) . . . . ?
B4B Co3B As1B As2B 126.4(2) . . . . ?
As7B Co3B As1B As2B 41.99(13) . . . . ?
C32B Co3B As2B B11B -105.8(3) . . . . ?
C31B Co3B As2B B11B -175.1(6) . . . . ?
C33B Co3B As2B B11B -125.9(3) . . . . ?
B8B Co3B As2B B11B -3.1(3) . . . . ?
C34B Co3B As2B B11B -165.2(3) . . . . ?
C30B Co3B As2B B11B 166.0(3) . . . . ?
B4B Co3B As2B B11B 47.9(3) . . . . ?
As7B Co3B As2B B11B -39.3(3) . . . . ?
As1B Co3B As2B B11B 90.8(2) . . . . ?
C32B Co3B As2B B6B -155.9(3) . . . . ?
C31B Co3B As2B B6B 134.8(6) . . . . ?
C33B Co3B As2B B6B -176.0(3) . . . . ?
B8B Co3B As2B B6B -53.1(3) . . . . ?
C34B Co3B As2B B6B 144.7(2) . . . . ?
C30B Co3B As2B B6B 116.0(3) . . . . ?
B4B Co3B As2B B6B -2.2(2) . . . . ?
As7B Co3B As2B B6B -89.3(2) . . . . ?
As1B Co3B As2B B6B 40.72(19) . . . . ?
C32B Co3B As2B As7B -66.6(3) . . . . ?
C31B Co3B As2B As7B -135.9(6) . . . . ?
C33B Co3B As2B As7B -86.7(2) . . . . ?
B8B Co3B As2B As7B 36.2(2) . . . . ?
C34B Co3B As2B As7B -126.0(2) . . . . ?
C30B Co3B As2B As7B -154.7(2) . . . . ?
B4B Co3B As2B As7B 87.1(2) . . . . ?
As1B Co3B As2B As7B 130.02(16) . . . . ?
C32B Co3B As2B As1B 163.4(3) . . . . ?
C31B Co3B As2B As1B 94.1(6) . . . . ?
C33B Co3B As2B As1B 143.32(18) . . . . ?
B8B Co3B As2B As1B -93.82(19) . . . . ?
C34B Co3B As2B As1B 103.99(16) . . . . ?
C30B Co3B As2B As1B 75.26(19) . . . . ?
B4B Co3B As2B As1B -42.88(17) . . . . ?
As7B Co3B As2B As1B -130.02(16) . . . . ?
B5B As1B As2B B11B -0.2(3) . . . . ?
B4B As1B As2B B11B -53.6(3) . . . . ?
B6B As1B As2B B11B 31.4(3) . . . . ?
Co3B As1B As2B B11B -96.4(2) . . . . ?
B5B As1B As2B B6B -31.6(3) . . . . ?
B4B As1B As2B B6B -85.0(3) . . . . ?
Co3B As1B As2B B6B -127.8(2) . . . . ?
B5B As1B As2B As7B 54.7(2) . . . . ?
B4B As1B As2B As7B 1.2(2) . . . . ?
B6B As1B As2B As7B 86.3(3) . . . . ?
Co3B As1B As2B As7B -41.59(14) . . . . ?
B5B As1B As2B Co3B 96.3(2) . . . . ?
B4B As1B As2B Co3B 42.83(18) . . . . ?
B6B As1B As2B Co3B 127.8(2) . . . . ?
B5B As1B B4B B9B -28.1(4) . . . . ?
B6B As1B B4B B9B 7.7(4) . . . . ?
Co3B As1B B4B B9B 107.1(4) . . . . ?
As2B As1B B4B B9B 63.5(4) . . . . ?
B5B As1B B4B B8B -93.7(5) . . . . ?
B6B As1B B4B B8B -57.8(4) . . . . ?
Co3B As1B B4B B8B 41.6(3) . . . . ?
As2B As1B B4B B8B -2.0(4) . . . . ?
B6B As1B B4B B5B 35.8(3) . . . . ?
Co3B As1B B4B B5B 135.2(3) . . . . ?
As2B As1B B4B B5B 91.6(3) . . . . ?
B5B As1B B4B Co3B -135.2(3) . . . . ?
B6B As1B B4B Co3B -99.4(2) . . . . ?
As2B As1B B4B Co3B -43.60(15) . . . . ?
C32B Co3B B4B B9B 101.4(5) . . . . ?
C31B Co3B B4B B9B 134.9(4) . . . . ?
C33B Co3B B4B B9B 105.1(7) . . . . ?
B8B Co3B B4B B9B 31.7(4) . . . . ?
C34B Co3B B4B B9B -171.0(4) . . . . ?
C30B Co3B B4B B9B 173.0(4) . . . . ?
As7B Co3B B4B B9B -0.7(4) . . . . ?
As2B Co3B B4B B9B -58.5(4) . . . . ?
As1B Co3B B4B B9B -105.8(4) . . . . ?
C32B Co3B B4B B8B 69.7(4) . . . . ?
C31B Co3B B4B B8B 103.1(3) . . . . ?
C33B Co3B B4B B8B 73.4(7) . . . . ?
C34B Co3B B4B B8B 157.2(4) . . . . ?
C30B Co3B B4B B8B 141.2(3) . . . . ?
As7B Co3B B4B B8B -32.4(3) . . . . ?
As2B Co3B B4B B8B -90.2(3) . . . . ?
As1B Co3B B4B B8B -137.5(4) . . . . ?
C32B Co3B B4B B5B 164.4(4) . . . . ?
C31B Co3B B4B B5B -162.1(4) . . . . ?
C33B Co3B B4B B5B 168.1(6) . . . . ?
B8B Co3B B4B B5B 94.8(5) . . . . ?
C34B Co3B B4B B5B -108.0(5) . . . . ?
C30B Co3B B4B B5B -124.0(4) . . . . ?
As7B Co3B B4B B5B 62.4(4) . . . . ?
As2B Co3B B4B B5B 4.6(4) . . . . ?
As1B Co3B B4B B5B -42.7(3) . . . . ?
C32B Co3B B4B As1B -152.8(2) . . . . ?
C31B Co3B B4B As1B -119.4(2) . . . . ?
C33B Co3B B4B As1B -149.1(6) . . . . ?
B8B Co3B B4B As1B 137.5(4) . . . . ?
C34B Co3B B4B As1B -65.3(4) . . . . ?
C30B Co3B B4B As1B -81.3(2) . . . . ?
As7B Co3B B4B As1B 105.11(18) . . . . ?
As2B Co3B B4B As1B 47.31(15) . . . . ?
B9B B4B B5B B10B 35.1(5) . . . . ?
B8B B4B B5B B10B -2.7(6) . . . . ?
As1B B4B B5B B10B -113.8(4) . . . . ?
Co3B B4B B5B B10B -68.8(5) . . . . ?
B8B B4B B5B B9B -37.8(4) . . . . ?
As1B B4B B5B B9B -148.9(4) . . . . ?
Co3B B4B B5B B9B -103.9(5) . . . . ?
B9B B4B B5B B6B 98.5(5) . . . . ?
B8B B4B B5B B6B 60.7(6) . . . . ?
As1B B4B B5B B6B -50.4(4) . . . . ?
Co3B B4B B5B B6B -5.4(6) . . . . ?
B9B B4B B5B As1B 148.9(4) . . . . ?
B8B B4B B5B As1B 111.1(4) . . . . ?
Co3B B4B B5B As1B 45.0(3) . . . . ?
B4B As1B B5B B10B 98.1(6) . . . . ?
B6B As1B B5B B10B -31.8(5) . . . . ?
Co3B As1B B5B B10B 61.5(5) . . . . ?
As2B As1B B5B B10B 2.9(5) . . . . ?
B4B As1B B5B B9B 29.0(4) . . . . ?
B6B As1B B5B B9B -101.0(6) . . . . ?
Co3B As1B B5B B9B -7.7(5) . . . . ?
As2B As1B B5B B9B -66.3(4) . . . . ?
B4B As1B B5B B6B 129.9(4) . . . . ?
Co3B As1B B5B B6B 93.3(3) . . . . ?
As2B As1B B5B B6B 34.7(3) . . . . ?
B6B As1B B5B B4B -129.9(4) . . . . ?
Co3B As1B B5B B4B -36.6(3) . . . . ?
As2B As1B B5B B4B -95.2(3) . . . . ?
B9B B5B B6B B10B -36.8(5) . . . . ?
B4B B5B B6B B10B -98.8(5) . . . . ?
As1B B5B B6B B10B -147.4(5) . . . . ?
B10B B5B B6B B11B 36.7(5) . . . . ?
B9B B5B B6B B11B -0.1(6) . . . . ?
B4B B5B B6B B11B -62.1(6) . . . . ?
As1B B5B B6B B11B -110.7(4) . . . . ?
B10B B5B B6B As1B 147.4(4) . . . . ?
B9B B5B B6B As1B 110.7(5) . . . . ?
B4B B5B B6B As1B 48.6(4) . . . . ?
B10B B5B B6B As2B 102.5(5) . . . . ?
B9B B5B B6B As2B 65.8(6) . . . . ?
B4B B5B B6B As2B 3.7(6) . . . . ?
As1B B5B B6B As2B -44.9(3) . . . . ?
B5B As1B B6B B10B 30.1(4) . . . . ?
B4B As1B B6B B10B -7.7(5) . . . . ?
Co3B As1B B6B B10B -64.2(4) . . . . ?
As2B As1B B6B B10B -106.8(5) . . . . ?
B4B As1B B6B B5B -37.8(3) . . . . ?
Co3B As1B B6B B5B -94.3(3) . . . . ?
As2B As1B B6B B5B -137.0(4) . . . . ?
B5B As1B B6B B11B 95.3(5) . . . . ?
B4B As1B B6B B11B 57.5(5) . . . . ?
Co3B As1B B6B B11B 0.9(4) . . . . ?
As2B As1B B6B B11B -41.7(4) . . . . ?
B5B As1B B6B As2B 137.0(4) . . . . ?
B4B As1B B6B As2B 99.2(2) . . . . ?
Co3B As1B B6B As2B 42.63(15) . . . . ?
B11B As2B B6B B10B -29.8(4) . . . . ?
As7B As2B B6B B10B 6.2(4) . . . . ?
Co3B As2B B6B B10B 64.6(4) . . . . ?
As1B As2B B6B B10B 107.2(5) . . . . ?
B11B As2B B6B B5B -95.1(5) . . . . ?
As7B As2B B6B B5B -59.1(4) . . . . ?
Co3B As2B B6B B5B -0.6(4) . . . . ?
As1B As2B B6B B5B 41.9(4) . . . . ?
As7B As2B B6B B11B 35.9(4) . . . . ?
Co3B As2B B6B B11B 94.4(3) . . . . ?
As1B As2B B6B B11B 137.0(4) . . . . ?
B11B As2B B6B As1B -137.0(4) . . . . ?
As7B As2B B6B As1B -101.04(18) . . . . ?
Co3B As2B B6B As1B -42.56(15) . . . . ?
B11B As2B As7B B12B 29.2(4) . . . . ?
B6B As2B As7B B12B -4.1(3) . . . . ?
Co3B As2B As7B B12B -100.6(3) . . . . ?
As1B As2B As7B B12B -59.1(3) . . . . ?
B11B As2B As7B B8B 88.0(4) . . . . ?
B6B As2B As7B B8B 54.7(4) . . . . ?
Co3B As2B As7B B8B -41.8(3) . . . . ?
As1B As2B As7B B8B -0.3(3) . . . . ?
B6B As2B As7B B11B -33.2(3) . . . . ?
Co3B As2B As7B B11B -129.8(3) . . . . ?
As1B As2B As7B B11B -88.2(3) . . . . ?
B11B As2B As7B Co3B 129.8(3) . . . . ?
B6B As2B As7B Co3B 96.5(2) . . . . ?
As1B As2B As7B Co3B 41.51(11) . . . . ?
C32B Co3B As7B B12B -120.0(3) . . . . ?
C31B Co3B As7B B12B -99.7(4) . . . . ?
C33B Co3B As7B B12B -160.1(3) . . . . ?
B8B Co3B As7B B12B -32.7(4) . . . . ?
C34B Co3B As7B B12B 172.0(3) . . . . ?
C30B Co3B As7B B12B -164.4(5) . . . . ?
B4B Co3B As7B B12B -1.3(3) . . . . ?
As2B Co3B As7B B12B 99.7(3) . . . . ?
As1B Co3B As7B B12B 54.5(3) . . . . ?
C32B Co3B As7B B8B -87.4(3) . . . . ?
C31B Co3B As7B B8B -67.1(4) . . . . ?
C33B Co3B As7B B8B -127.4(3) . . . . ?
C34B Co3B As7B B8B -155.3(3) . . . . ?
C30B Co3B As7B B8B -131.7(6) . . . . ?
B4B Co3B As7B B8B 31.4(3) . . . . ?
As2B Co3B As7B B8B 132.3(3) . . . . ?
As1B Co3B As7B B8B 87.2(3) . . . . ?
C32B Co3B As7B B11B -176.3(3) . . . . ?
C31B Co3B As7B B11B -156.0(3) . . . . ?
C33B Co3B As7B B11B 143.7(3) . . . . ?
B8B Co3B As7B B11B -88.9(4) . . . . ?
C34B Co3B As7B B11B 115.8(3) . . . . ?
C30B Co3B As7B B11B 139.4(5) . . . . ?
B4B Co3B As7B B11B -57.5(3) . . . . ?
As2B Co3B As7B B11B 43.5(3) . . . . ?
As1B Co3B As7B B11B -1.7(3) . . . . ?
C32B Co3B As7B As2B 140.3(2) . . . . ?
C31B Co3B As7B As2B 160.6(3) . . . . ?
C33B Co3B As7B As2B 100.2(2) . . . . ?
B8B Co3B As7B As2B -132.3(3) . . . . ?
C34B Co3B As7B As2B 72.3(2) . . . . ?
C30B Co3B As7B As2B 96.0(5) . . . . ?
B4B Co3B As7B As2B -100.98(19) . . . . ?
As1B Co3B As7B As2B -45.15(11) . . . . ?
B5B B4B B8B B9B 36.8(4) . . . . ?
As1B B4B B8B B9B 102.5(5) . . . . ?
Co3B B4B B8B B9B 145.9(4) . . . . ?
B9B B4B B8B B12B -34.1(5) . . . . ?
B5B B4B B8B B12B 2.7(6) . . . . ?
As1B B4B B8B B12B 68.4(5) . . . . ?
Co3B B4B B8B B12B 111.8(4) . . . . ?
B9B B4B B8B As7B -100.2(5) . . . . ?
B5B B4B B8B As7B -63.4(6) . . . . ?
As1B B4B B8B As7B 2.3(7) . . . . ?
Co3B B4B B8B As7B 45.7(4) . . . . ?
B9B B4B B8B Co3B -145.9(4) . . . . ?
B5B B4B B8B Co3B -109.1(4) . . . . ?
As1B B4B B8B Co3B -43.4(3) . . . . ?
B12B As7B B8B B9B 30.1(4) . . . . ?
B11B As7B B8B B9B -7.1(5) . . . . ?
As2B As7B B8B B9B -67.2(5) . . . . ?
Co3B As7B B8B B9B -111.3(4) . . . . ?
B11B As7B B8B B12B -37.2(4) . . . . ?
As2B As7B B8B B12B -97.3(4) . . . . ?
Co3B As7B B8B B12B -141.4(4) . . . . ?
B12B As7B B8B B4B 96.2(6) . . . . ?
B11B As7B B8B B4B 59.0(5) . . . . ?
As2B As7B B8B B4B -1.1(6) . . . . ?
Co3B As7B B8B B4B -45.2(4) . . . . ?
B12B As7B B8B Co3B 141.4(4) . . . . ?
B11B As7B B8B Co3B 104.2(3) . . . . ?
As2B As7B B8B Co3B 44.0(2) . . . . ?
C32B Co3B B8B B9B -156.4(5) . . . . ?
C31B Co3B B8B B9B -116.9(5) . . . . ?
C33B Co3B B8B B9B 172.0(4) . . . . ?
C34B Co3B B8B B9B -172.8(5) . . . . ?
C30B Co3B B8B B9B -99.8(5) . . . . ?
B4B Co3B B8B B9B -32.7(4) . . . . ?
As7B Co3B B8B B9B 104.9(5) . . . . ?
As2B Co3B B8B B9B 65.9(4) . . . . ?
As1B Co3B B8B B9B 1.7(4) . . . . ?
C32B Co3B B8B B12B 136.2(5) . . . . ?
C31B Co3B B8B B12B 175.7(4) . . . . ?
C33B Co3B B8B B12B 104.6(5) . . . . ?
C34B Co3B B8B B12B 119.7(7) . . . . ?
C30B Co3B B8B B12B -167.2(4) . . . . ?
B4B Co3B B8B B12B -100.1(5) . . . . ?
As7B Co3B B8B B12B 37.5(4) . . . . ?
As2B Co3B B8B B12B -1.6(4) . . . . ?
As1B Co3B B8B B12B -65.8(4) . . . . ?
C32B Co3B B8B B4B -123.7(3) . . . . ?
C31B Co3B B8B B4B -84.2(3) . . . . ?
C33B Co3B B8B B4B -155.3(3) . . . . ?
C34B Co3B B8B B4B -140.2(6) . . . . ?
C30B Co3B B8B B4B -67.1(5) . . . . ?
As7B Co3B B8B B4B 137.6(4) . . . . ?
As2B Co3B B8B B4B 98.5(3) . . . . ?
As1B Co3B B8B B4B 34.3(3) . . . . ?
C32B Co3B B8B As7B 98.7(3) . . . . ?
C31B Co3B B8B As7B 138.2(3) . . . . ?
C33B Co3B B8B As7B 67.1(3) . . . . ?
C34B Co3B B8B As7B 82.2(7) . . . . ?
C30B Co3B B8B As7B 155.3(3) . . . . ?
B4B Co3B B8B As7B -137.6(4) . . . . ?
As2B Co3B B8B As7B -39.1(2) . . . . ?
As1B Co3B B8B As7B -103.2(2) . . . . ?
B10B B5B B9B B12B -35.4(5) . . . . ?
B6B B5B B9B B12B 0.6(7) . . . . ?
B4B B5B B9B B12B 105.9(5) . . . . ?
As1B B5B B9B B12B 74.8(6) . . . . ?
B10B B5B B9B B4B -141.3(5) . . . . ?
B6B B5B B9B B4B -105.3(5) . . . . ?
As1B B5B B9B B4B -31.1(4) . . . . ?
B10B B5B B9B B8B -100.6(5) . . . . ?
B6B B5B B9B B8B -64.6(6) . . . . ?
B4B B5B B9B B8B 40.7(5) . . . . ?
As1B B5B B9B B8B 9.6(7) . . . . ?
B6B B5B B9B B10B 36.0(5) . . . . ?
B4B B5B B9B B10B 141.3(5) . . . . ?
As1B B5B B9B B10B 110.2(5) . . . . ?
B8B B4B B9B B5B 136.4(5) . . . . ?
As1B B4B B9B B5B 29.7(4) . . . . ?
Co3B B4B B9B B5B 103.5(4) . . . . ?
B8B B4B B9B B12B 35.5(5) . . . . ?
B5B B4B B9B B12B -101.0(6) . . . . ?
As1B B4B B9B B12B -71.3(6) . . . . ?
Co3B B4B B9B B12B 2.6(6) . . . . ?
B5B B4B B9B B8B -136.4(5) . . . . ?
As1B B4B B9B B8B -106.7(4) . . . . ?
Co3B B4B B9B B8B -32.9(4) . . . . ?
B8B B4B B9B B10B 100.6(5) . . . . ?
B5B B4B B9B B10B -35.9(5) . . . . ?
As1B B4B B9B B10B -6.2(6) . . . . ?
Co3B B4B B9B B10B 67.7(6) . . . . ?
B12B B8B B9B B5B 99.6(6) . . . . ?
B4B B8B B9B B5B -42.3(5) . . . . ?
As7B B8B B9B B5B 69.1(6) . . . . ?
Co3B B8B B9B B5B -6.9(7) . . . . ?
B4B B8B B9B B12B -141.9(5) . . . . ?
As7B B8B B9B B12B -30.5(4) . . . . ?
Co3B B8B B9B B12B -106.5(5) . . . . ?
B12B B8B B9B B4B 141.9(5) . . . . ?
As7B B8B B9B B4B 111.3(5) . . . . ?
Co3B B8B B9B B4B 35.3(4) . . . . ?
B12B B8B B9B B10B 35.5(5) . . . . ?
B4B B8B B9B B10B -106.4(5) . . . . ?
As7B B8B B9B B10B 4.9(6) . . . . ?
Co3B B8B B9B B10B -71.1(6) . . . . ?
B9B B5B B10B B11B 99.7(6) . . . . ?
B6B B5B B10B B11B -39.7(5) . . . . ?
B4B B5B B10B B11B 65.8(6) . . . . ?
As1B B5B B10B B11B -4.9(8) . . . . ?
B9B B5B B10B B6B 139.5(5) . . . . ?
B4B B5B B10B B6B 105.6(5) . . . . ?
As1B B5B B10B B6B 34.8(5) . . . . ?
B9B B5B B10B B12B 35.5(5) . . . . ?
B6B B5B B10B B12B -103.9(5) . . . . ?
B4B B5B B10B B12B 1.6(6) . . . . ?
As1B B5B B10B B12B -69.1(6) . . . . ?
B6B B5B B10B B9B -139.5(5) . . . . ?
B4B B5B B10B B9B -33.9(4) . . . . ?
As1B B5B B10B B9B -104.7(5) . . . . ?
B11B B6B B10B B5B -137.8(6) . . . . ?
As1B B6B B10B B5B -31.2(4) . . . . ?
As2B B6B B10B B5B -107.0(5) . . . . ?
B5B B6B B10B B11B 137.8(6) . . . . ?
As1B B6B B10B B11B 106.6(5) . . . . ?
As2B B6B B10B B11B 30.8(4) . . . . ?
B5B B6B B10B B12B 100.8(6) . . . . ?
B11B B6B B10B B12B -36.9(5) . . . . ?
As1B B6B B10B B12B 69.7(6) . . . . ?
As2B B6B B10B B12B -6.2(6) . . . . ?
B5B B6B B10B B9B 36.6(5) . . . . ?
B11B B6B B10B B9B -101.1(6) . . . . ?
As1B B6B B10B B9B 5.5(6) . . . . ?
As2B B6B B10B B9B -70.4(5) . . . . ?
B12B B9B B10B B5B 140.4(5) . . . . ?
B4B B9B B10B B5B 38.0(5) . . . . ?
B8B B9B B10B B5B 104.5(5) . . . . ?
B5B B9B B10B B11B -104.2(5) . . . . ?
B12B B9B B10B B11B 36.2(5) . . . . ?
B4B B9B B10B B11B -66.3(6) . . . . ?
B8B B9B B10B B11B 0.2(6) . . . . ?
B5B B9B B10B B6B -37.6(5) . . . . ?
B12B B9B B10B B6B 102.8(5) . . . . ?
B4B B9B B10B B6B 0.3(7) . . . . ?
B8B B9B B10B B6B 66.8(6) . . . . ?
B5B B9B B10B B12B -140.4(5) . . . . ?
B4B B9B B10B B12B -102.5(6) . . . . ?
B8B B9B B10B B12B -36.0(5) . . . . ?
B5B B10B B11B B12B -100.0(6) . . . . ?
B6B B10B B11B B12B -139.5(5) . . . . ?
B9B B10B B11B B12B -36.1(5) . . . . ?
B5B B10B B11B B6B 39.5(5) . . . . ?
B12B B10B B11B B6B 139.5(5) . . . . ?
B9B B10B B11B B6B 103.4(5) . . . . ?
B5B B10B B11B As7B -68.9(6) . . . . ?
B6B B10B B11B As7B -108.5(5) . . . . ?
B12B B10B B11B As7B 31.0(4) . . . . ?
B9B B10B B11B As7B -5.1(6) . . . . ?
B5B B10B B11B As2B 4.8(8) . . . . ?
B6B B10B B11B As2B -34.7(5) . . . . ?
B12B B10B B11B As2B 104.8(6) . . . . ?
B9B B10B B11B As2B 68.6(6) . . . . ?
B5B B6B B11B B10B -36.8(5) . . . . ?
As1B B6B B11B B10B -102.9(5) . . . . ?
As2B B6B B11B B10B -147.7(5) . . . . ?
B10B B6B B11B B12B 36.3(5) . . . . ?
B5B B6B B11B B12B -0.5(7) . . . . ?
As1B B6B B11B B12B -66.6(6) . . . . ?
As2B B6B B11B B12B -111.4(5) . . . . ?
B10B B6B B11B As7B 100.6(6) . . . . ?
B5B B6B B11B As7B 63.8(6) . . . . ?
As1B B6B B11B As7B -2.3(6) . . . . ?
As2B B6B B11B As7B -47.1(4) . . . . ?
B10B B6B B11B As2B 147.7(5) . . . . ?
B5B B6B B11B As2B 110.9(4) . . . . ?
As1B B6B B11B As2B 44.8(3) . . . . ?
B12B As7B B11B B10B -31.2(4) . . . . ?
B8B As7B B11B B10B 7.3(5) . . . . ?
As2B As7B B11B B10B 113.2(5) . . . . ?
Co3B As7B B11B B10B 67.4(5) . . . . ?
B8B As7B B11B B12B 38.5(4) . . . . ?
As2B As7B B11B B12B 144.4(4) . . . . ?
Co3B As7B B11B B12B 98.6(4) . . . . ?
B12B As7B B11B B6B -96.1(6) . . . . ?
B8B As7B B11B B6B -57.6(5) . . . . ?
As2B As7B B11B B6B 48.4(4) . . . . ?
Co3B As7B B11B B6B 2.5(5) . . . . ?
B12B As7B B11B As2B -144.4(4) . . . . ?
B8B As7B B11B As2B -106.0(3) . . . . ?
Co3B As7B B11B As2B -45.8(2) . . . . ?
B6B As2B B11B B10B 31.5(5) . . . . ?
As7B As2B B11B B10B -102.5(6) . . . . ?
Co3B As2B B11B B10B -61.1(6) . . . . ?
As1B As2B B11B B10B -2.6(6) . . . . ?
B6B As2B B11B B12B 100.2(6) . . . . ?
As7B As2B B11B B12B -33.9(4) . . . . ?
Co3B As2B B11B B12B 7.5(5) . . . . ?
As1B As2B B11B B12B 66.0(5) . . . . ?
As7B As2B B11B B6B -134.0(4) . . . . ?
Co3B As2B B11B B6B -92.7(3) . . . . ?
As1B As2B B11B B6B -34.1(3) . . . . ?
B6B As2B B11B As7B 134.0(4) . . . . ?
Co3B As2B B11B As7B 41.4(2) . . . . ?
As1B As2B B11B As7B 99.9(2) . . . . ?
B6B B11B B12B B10B -35.7(5) . . . . ?
As7B B11B B12B B10B -146.3(5) . . . . ?
As2B B11B B12B B10B -110.1(5) . . . . ?
B10B B11B B12B B9B 36.6(5) . . . . ?
B6B B11B B12B B9B 0.9(7) . . . . ?
As7B B11B B12B B9B -109.7(5) . . . . ?
As2B B11B B12B B9B -73.5(6) . . . . ?
B10B B11B B12B B8B 100.8(5) . . . . ?
B6B B11B B12B B8B 65.1(7) . . . . ?
As7B B11B B12B B8B -45.5(4) . . . . ?
As2B B11B B12B B8B -9.3(7) . . . . ?
B10B B11B B12B As7B 146.3(5) . . . . ?
B6B B11B B12B As7B 110.6(5) . . . . ?
As2B B11B B12B As7B 36.2(4) . . . . ?
B5B B10B B12B B11B 104.2(5) . . . . ?
B6B B10B B12B B11B 38.0(5) . . . . ?
B9B B10B B12B B11B 139.7(5) . . . . ?
B5B B10B B12B B9B -35.5(5) . . . . ?
B11B B10B B12B B9B -139.7(5) . . . . ?
B6B B10B B12B B9B -101.7(5) . . . . ?
B5B B10B B12B B8B 0.0(6) . . . . ?
B11B B10B B12B B8B -104.2(5) . . . . ?
B6B B10B B12B B8B -66.2(6) . . . . ?
B9B B10B B12B B8B 35.5(4) . . . . ?
B5B B10B B12B As7B 69.3(6) . . . . ?
B11B B10B B12B As7B -35.0(5) . . . . ?
B6B B10B B12B As7B 3.0(7) . . . . ?
B9B B10B B12B As7B 104.7(5) . . . . ?
B5B B9B B12B B11B -0.9(7) . . . . ?
B4B B9B B12B B11B 68.6(7) . . . . ?
B8B B9B B12B B11B 104.4(5) . . . . ?
B10B B9B B12B B11B -36.3(5) . . . . ?
B5B B9B B12B B10B 35.4(5) . . . . ?
B4B B9B B12B B10B 105.0(5) . . . . ?
B8B B9B B12B B10B 140.7(5) . . . . ?
B5B B9B B12B B8B -105.3(5) . . . . ?
B4B B9B B12B B8B -35.7(5) . . . . ?
B10B B9B B12B B8B -140.7(5) . . . . ?
B5B B9B B12B As7B -73.2(6) . . . . ?
B4B B9B B12B As7B -3.7(7) . . . . ?
B8B B9B B12B As7B 32.1(4) . . . . ?
B10B B9B B12B As7B -108.6(5) . . . . ?
B9B B8B B12B B11B -100.3(6) . . . . ?
B4B B8B B12B B11B -66.2(6) . . . . ?
As7B B8B B12B B11B 47.1(5) . . . . ?
Co3B B8B B12B B11B 6.7(7) . . . . ?
B9B B8B B12B B10B -35.8(5) . . . . ?
B4B B8B B12B B10B -1.8(6) . . . . ?
As7B B8B B12B B10B 111.5(5) . . . . ?
Co3B B8B B12B B10B 71.1(6) . . . . ?
B4B B8B B12B B9B 34.0(4) . . . . ?
As7B B8B B12B B9B 147.4(4) . . . . ?
Co3B B8B B12B B9B 107.0(5) . . . . ?
B9B B8B B12B As7B -147.4(4) . . . . ?
B4B B8B B12B As7B -113.3(5) . . . . ?
Co3B B8B B12B As7B -40.4(4) . . . . ?
B8B As7B B12B B11B -132.0(5) . . . . ?
As2B As7B B12B B11B -31.3(4) . . . . ?
Co3B As7B B12B B11B -98.0(4) . . . . ?
B8B As7B B12B B10B -99.3(5) . . . . ?
B11B As7B B12B B10B 32.7(5) . . . . ?
As2B As7B B12B B10B 1.4(6) . . . . ?
Co3B As7B B12B B10B -65.3(5) . . . . ?
B8B As7B B12B B9B -30.9(4) . . . . ?
B11B As7B B12B B9B 101.1(6) . . . . ?
As2B As7B B12B B9B 69.8(5) . . . . ?
Co3B As7B B12B B9B 3.0(6) . . . . ?
B11B As7B B12B B8B 132.0(5) . . . . ?
As2B As7B B12B B8B 100.7(4) . . . . ?
Co3B As7B B12B B8B 34.0(3) . . . . ?
C32B Co3B C30B C31B 38.9(4) . . . . ?
C33B Co3B C30B C31B 83.1(4) . . . . ?
B8B Co3B C30B C31B -26.6(6) . . . . ?
C34B Co3B C30B C31B 120.5(5) . . . . ?
B4B Co3B C30B C31B -74.5(4) . . . . ?
As7B Co3B C30B C31B 87.8(6) . . . . ?
As2B Co3B C30B C31B 170.2(3) . . . . ?
As1B Co3B C30B C31B -129.7(3) . . . . ?
C32B Co3B C30B C34B -81.6(4) . . . . ?
C31B Co3B C30B C34B -120.5(5) . . . . ?
C33B Co3B C30B C34B -37.3(3) . . . . ?
B8B Co3B C30B C34B -147.1(4) . . . . ?
B4B Co3B C30B C34B 165.0(3) . . . . ?
As7B Co3B C30B C34B -32.7(7) . . . . ?
As2B Co3B C30B C34B 49.7(4) . . . . ?
As1B Co3B C30B C34B 109.9(3) . . . . ?
C32B Co3B C30B C38B 165.8(6) . . . . ?
C31B Co3B C30B C38B 126.9(7) . . . . ?
C33B Co3B C30B C38B -149.9(6) . . . . ?
B8B Co3B C30B C38B 100.3(6) . . . . ?
C34B Co3B C30B C38B -112.6(7) . . . . ?
B4B Co3B C30B C38B 52.4(6) . . . . ?
As7B Co3B C30B C38B -145.2(5) . . . . ?
As2B Co3B C30B C38B -62.9(6) . . . . ?
As1B Co3B C30B C38B -2.7(5) . . . . ?
C34B C30B C31B C32B -3.2(7) . . . . ?
C38B C30B C31B C32B 177.4(6) . . . . ?
Co3B C30B C31B C32B -61.7(4) . . . . ?
C34B C30B C31B Co3B 58.5(4) . . . . ?
C38B C30B C31B Co3B -120.9(7) . . . . ?
C33B Co3B C31B C32B 37.7(4) . . . . ?
B8B Co3B C31B C32B -80.5(4) . . . . ?
C34B Co3B C31B C32B 80.7(4) . . . . ?
C30B Co3B C31B C32B 116.8(5) . . . . ?
B4B Co3B C31B C32B -130.7(4) . . . . ?
As7B Co3B C31B C32B -32.2(5) . . . . ?
As2B Co3B C31B C32B 91.4(6) . . . . ?
As1B Co3B C31B C32B 175.7(3) . . . . ?
C32B Co3B C31B C30B -116.8(5) . . . . ?
C33B Co3B C31B C30B -79.1(4) . . . . ?
B8B Co3B C31B C30B 162.6(4) . . . . ?
C34B Co3B C31B C30B -36.1(3) . . . . ?
B4B Co3B C31B C30B 112.5(4) . . . . ?
As7B Co3B C31B C30B -149.0(3) . . . . ?
As2B Co3B C31B C30B -25.4(8) . . . . ?
As1B Co3B C31B C30B 58.9(4) . . . . ?
C30B C31B C32B C33B 4.1(7) . . . . ?
Co3B C31B C32B C33B -60.3(5) . . . . ?
C30B C31B C32B Co3B 64.4(4) . . . . ?
C33B Co3B C32B C31B -119.1(5) . . . . ?
B8B Co3B C32B C31B 105.1(4) . . . . ?
C34B Co3B C32B C31B -81.2(4) . . . . ?
C30B Co3B C32B C31B -38.6(3) . . . . ?
B4B Co3B C32B C31B 58.7(4) . . . . ?
As7B Co3B C32B C31B 157.6(3) . . . . ?
As2B Co3B C32B C31B -150.7(3) . . . . ?
As1B Co3B C32B C31B -9.5(7) . . . . ?
C31B Co3B C32B C33B 119.1(5) . . . . ?
B8B Co3B C32B C33B -135.8(4) . . . . ?
C34B Co3B C32B C33B 37.9(4) . . . . ?
C30B Co3B C32B C33B 80.6(4) . . . . ?
B4B Co3B C32B C33B 177.9(4) . . . . ?
As7B Co3B C32B C33B -83.3(4) . . . . ?
As2B Co3B C32B C33B -31.5(5) . . . . ?
As1B Co3B C32B C33B 109.6(5) . . . . ?
C31B C32B C33B C34B -3.5(7) . . . . ?
Co3B C32B C33B C34B -63.6(4) . . . . ?
C31B C32B C33B Co3B 60.1(5) . . . . ?
C31B Co3B C33B C32B -37.5(4) . . . . ?
B8B Co3B C33B C32B 53.9(5) . . . . ?
C34B Co3B C33B C32B -117.7(5) . . . . ?
C30B Co3B C33B C32B -80.8(4) . . . . ?
B4B Co3B C33B C32B -5.1(9) . . . . ?
As7B Co3B C33B C32B 100.9(4) . . . . ?
As2B Co3B C33B C32B 158.6(3) . . . . ?
As1B Co3B C33B C32B -141.7(3) . . . . ?
C32B Co3B C33B C34B 117.7(5) . . . . ?
C31B Co3B C33B C34B 80.2(4) . . . . ?
B8B Co3B C33B C34B 171.6(3) . . . . ?
C30B Co3B C33B C34B 36.8(3) . . . . ?
B4B Co3B C33B C34B 112.6(7) . . . . ?
As7B Co3B C33B C34B -141.5(4) . . . . ?
As2B Co3B C33B C34B -83.8(3) . . . . ?
As1B Co3B C33B C34B -24.0(5) . . . . ?
C32B C33B C34B C30B 1.5(7) . . . . ?
Co3B C33B C34B C30B -59.3(4) . . . . ?
C32B C33B C34B C35B 179.4(6) . . . . ?
Co3B C33B C34B C35B 118.6(7) . . . . ?
C32B C33B C34B Co3B 60.8(4) . . . . ?
C31B C30B C34B C33B 1.0(7) . . . . ?
C38B C30B C34B C33B -179.5(5) . . . . ?
Co3B C30B C34B C33B 57.0(4) . . . . ?
C31B C30B C34B C35B -177.3(5) . . . . ?
C38B C30B C34B C35B 2.2(8) . . . . ?
Co3B C30B C34B C35B -121.3(5) . . . . ?
C31B C30B C34B Co3B -56.0(4) . . . . ?
C38B C30B C34B Co3B 123.5(5) . . . . ?
C32B Co3B C34B C33B -38.6(4) . . . . ?
C31B Co3B C34B C33B -82.5(4) . . . . ?
B8B Co3B C34B C33B -20.7(8) . . . . ?
C30B Co3B C34B C33B -119.3(5) . . . . ?
B4B Co3B C34B C33B -144.1(4) . . . . ?
As7B Co3B C34B C33B 47.3(4) . . . . ?
As2B Co3B C34B C33B 101.1(3) . . . . ?
As1B Co3B C34B C33B 164.9(3) . . . . ?
C32B Co3B C34B C30B 80.7(4) . . . . ?
C31B Co3B C34B C30B 36.8(3) . . . . ?
C33B Co3B C34B C30B 119.3(5) . . . . ?
B8B Co3B C34B C30B 98.6(7) . . . . ?
B4B Co3B C34B C30B -24.8(6) . . . . ?
As7B Co3B C34B C30B 166.6(3) . . . . ?
As2B Co3B C34B C30B -139.6(3) . . . . ?
As1B Co3B C34B C30B -75.8(3) . . . . ?
C32B Co3B C34B C35B -166.9(6) . . . . ?
C31B Co3B C34B C35B 149.3(6) . . . . ?
C33B Co3B C34B C35B -128.3(7) . . . . ?
B8B Co3B C34B C35B -149.0(6) . . . . ?
C30B Co3B C34B C35B 112.5(7) . . . . ?
B4B Co3B C34B C35B 87.7(6) . . . . ?
As7B Co3B C34B C35B -81.0(6) . . . . ?
As2B Co3B C34B C35B -27.1(5) . . . . ?
As1B Co3B C34B C35B 36.7(6) . . . . ?
C33B C34B C35B C36B 179.6(7) . . . . ?
C30B C34B C35B C36B -2.7(9) . . . . ?
Co3B C34B C35B C36B -88.9(7) . . . . ?
C34B C35B C36B C37B 0.9(9) . . . . ?
C35B C36B C37B C38B 1.5(10) . . . . ?
C36B C37B C38B C30B -1.9(9) . . . . ?
C31B C30B C38B C37B 179.3(6) . . . . ?
C34B C30B C38B C37B 0.0(9) . . . . ?
Co3B C30B C38B C37B 87.4(7) . . . . ?
